data_7001786
loop_
_publ_author_name
'Khanra, Sumit'
'Helliwell, Madeleine'
'Tuna, Floriana'
'McInnes, Eric J. L.'
'Winpenny, Richard E. P.'

_publ_section_title
;
 Synthesis, structural characterisation and magnetic studies of
 polymetallic iron phosphonate cages
;
_journal_issue 31
_journal_name_full 'Dalton Transactions'
_journal_page_first 6166
_journal_paper_doi 10.1039/b903600h
_journal_year 2009
_chemical_formula_sum 'C116 H238 Fe13 N6 O60 P7'
_chemical_formula_weight 3619.96
_chemical_name_systematic
;
?
;
_space_group_IT_number 2
_symmetry_cell_setting triclinic
_symmetry_space_group_name_Hall '-P 1'
_symmetry_space_group_name_H-M 'P -1'
_atom_sites_solution_hydrogens geom
_atom_sites_solution_primary direct
_atom_sites_solution_secondary difmap
_audit_creation_method SHELXL-97
_cell_angle_alpha 90.535(5)
_cell_angle_beta 97.374(6)
_cell_angle_gamma 101.180(6)
_cell_formula_units_Z 2
_cell_length_a 18.0892(12)
_cell_length_b 18.5185(11)
_cell_length_c 27.3258(19)
_cell_measurement_temperature 100(2)
_cell_volume 8900.2(10)
_computing_cell_refinement
;
CrysAlis RED, Oxford Diffraction Ltd.,
Version 1.171.32.4 (release 27-04-2006 CrysAlis171 .NET)
(compiled Apr 27 2007,17:53:11)
;
_computing_data_collection
;
CrysAlis CCD, Oxford Diffraction Ltd.,
Version 1.171.32.4 (release 27-04-2006 CrysAlis171 .NET)
(compiled Apr 27 2007,17:53:11)
;
_computing_data_reduction
;
CrysAlis RED, Oxford Diffraction Ltd.,
Version 1.171.32.4 (release 27-04-2006 CrysAlis171 .NET)
(compiled Apr 27 2007,17:53:11)
;
_computing_molecular_graphics 'Bruker SHELXTL'
_computing_publication_material 'Bruker SHELXTL'
_computing_structure_refinement 'Bruker SHELXTL'
_computing_structure_solution 'Bruker SHELXTL'
_diffrn_ambient_temperature 100(2)
_diffrn_measured_fraction_theta_full 0.757
_diffrn_measured_fraction_theta_max 0.757
_diffrn_measurement_device_type 'CCD area detector'
_diffrn_measurement_method 'phi and omega scans'
_diffrn_radiation_monochromator graphite
_diffrn_radiation_source 'fine-focus sealed tube'
_diffrn_radiation_type MoK\a
_diffrn_radiation_wavelength 0.71073
_diffrn_reflns_av_R_equivalents 0.0731
_diffrn_reflns_av_sigmaI/netI 0.2717
_diffrn_reflns_limit_h_max 17
_diffrn_reflns_limit_h_min -17
_diffrn_reflns_limit_k_max 16
_diffrn_reflns_limit_k_min -17
_diffrn_reflns_limit_l_max 26
_diffrn_reflns_limit_l_min -25
_diffrn_reflns_number 24504
_diffrn_reflns_theta_full 20.82
_diffrn_reflns_theta_max 20.82
_diffrn_reflns_theta_min 2.58
_exptl_absorpt_coefficient_mu 1.164
_exptl_absorpt_correction_type none
_exptl_crystal_colour brown
_exptl_crystal_density_diffrn 1.351
_exptl_crystal_density_method 'not measured'
_exptl_crystal_description wedge
_exptl_crystal_F_000 3798
_exptl_crystal_size_max 0.15
_exptl_crystal_size_mid 0.08
_exptl_crystal_size_min 0.05
_refine_diff_density_max 1.062
_refine_diff_density_min -0.790
_refine_diff_density_rms 0.115
_refine_ls_extinction_method none
_refine_ls_goodness_of_fit_ref 1.010
_refine_ls_hydrogen_treatment constr
_refine_ls_matrix_type full
_refine_ls_number_parameters 1719
_refine_ls_number_reflns 14118
_refine_ls_number_restraints 1480
_refine_ls_restrained_S_all 1.005
_refine_ls_R_factor_all 0.1843
_refine_ls_R_factor_gt 0.0822
_refine_ls_shift/su_max 0.003
_refine_ls_shift/su_mean 0.000
_refine_ls_structure_factor_coef Fsqd
_refine_ls_weighting_details 'calc w=1/[\s^2^(Fo^2^)+(0.1249P)^2^+0.0000P] where P=(Fo^2^+2Fc^2^)/3'
_refine_ls_weighting_scheme calc
_refine_ls_wR_factor_gt 0.1976
_refine_ls_wR_factor_ref 0.2530
_reflns_number_gt 6200
_reflns_number_total 14118
_reflns_threshold_expression >2sigma(I)
_cod_data_source_file b903600h.txt
_cod_data_source_block orepw840
_cod_original_sg_symbol_H-M P-1
_cod_database_code 7001786

loop_
_symmetry_equiv_pos_as_xyz
'x, y, z'
'-x, -y, -z'

loop_
_atom_site_label
_atom_site_type_symbol
_atom_site_fract_x
_atom_site_fract_y
_atom_site_fract_z
_atom_site_U_iso_or_equiv
_atom_site_adp_type
_atom_site_occupancy
_atom_site_symmetry_multiplicity
_atom_site_calc_flag
_atom_site_refinement_flags
_atom_site_disorder_assembly
_atom_site_disorder_group
Fe1 Fe 1.18554(16) 0.54844(14) 0.29799(12) 0.0453(7) Uani 1 1 d U . .
Fe2 Fe 1.00200(14) 0.45979(13) 0.28964(11) 0.0323(7) Uani 1 1 d U . .
Fe3 Fe 0.87605(14) 0.28688(13) 0.26231(10) 0.0277(7) Uani 1 1 d U . .
Fe4 Fe 0.99511(14) 0.16242(13) 0.33201(10) 0.0306(7) Uani 1 1 d U . .
Fe5 Fe 1.15805(15) 0.29297(14) 0.38191(11) 0.0393(7) Uani 1 1 d U . .
Fe6 Fe 1.28222(15) 0.44285(16) 0.35722(12) 0.0505(8) Uani 1 1 d U . .
Fe7 Fe 1.08902(14) 0.45075(13) 0.19605(11) 0.0332(7) Uani 1 1 d U . .
Fe8 Fe 0.97422(14) 0.28146(13) 0.15322(10) 0.0295(7) Uani 1 1 d U . .
Fe9 Fe 1.10192(15) 0.14884(14) 0.22631(10) 0.0350(7) Uani 1 1 d U . .
Fe10 Fe 1.24493(14) 0.28380(14) 0.28994(11) 0.0392(7) Uani 1 1 d U . .
Fe11 Fe 0.82012(16) 0.02673(14) 0.17219(11) 0.0398(7) Uani 1 1 d U . .
Fe12 Fe 0.67384(19) -0.11138(17) 0.15228(14) 0.0713(10) Uani 1 1 d U . .
Fe13 Fe 0.69635(16) -0.01700(15) 0.25740(12) 0.0470(8) Uani 1 1 d U . .
P1 P 1.1210(3) 0.4585(3) 0.3916(2) 0.0438(10) Uani 1 1 d U . .
P2 P 1.2668(3) 0.4420(3) 0.2347(2) 0.0425(10) Uani 1 1 d U . .
P3 P 1.1602(3) 0.1268(3) 0.3350(2) 0.0407(10) Uani 1 1 d U . .
P4 P 0.8985(3) 0.4101(2) 0.18178(19) 0.0276(9) Uani 1 1 d U . .
P5 P 0.9945(3) 0.1094(3) 0.1416(2) 0.0423(10) Uani 1 1 d U . .
P6 P 0.8748(3) 0.0090(3) 0.2924(2) 0.0343(9) Uani 1 1 d U . .
P7 P 0.7371(3) 0.1475(3) 0.2171(2) 0.0366(10) Uani 1 1 d U . .
O1 O 1.1024(6) 0.4757(5) 0.2671(5) 0.0335(13) Uani 1 1 d U . .
O2 O 1.2167(6) 0.3516(6) 0.3352(5) 0.0409(13) Uani 1 1 d U . .
O3 O 0.7298(7) -0.0333(6) 0.1959(5) 0.0479(16) Uani 1 1 d U . .
O4 O 1.1389(6) 0.2511(6) 0.2491(5) 0.0346(17) Uani 1 1 d U . .
O5 O 1.0653(6) 0.2621(6) 0.3327(4) 0.0355(16) Uani 1 1 d U . .
O6 O 1.0577(6) 0.3423(6) 0.2006(4) 0.0320(16) Uani 1 1 d U . .
O7 O 0.9829(6) 0.3510(5) 0.2828(4) 0.0260(16) Uani 1 1 d U . .
O8 O 0.9059(6) 0.2143(5) 0.3129(4) 0.0292(17) Uani 1 1 d U . .
O9 O 1.0073(6) 0.1470(5) 0.2592(4) 0.0290(16) Uani 1 1 d U . .
O10 O 0.9256(5) 0.2444(5) 0.2097(4) 0.0262(17) Uani 1 1 d U . .
O11 O 1.0435(6) 0.4609(6) 0.3588(5) 0.0427(15) Uani 1 1 d U . .
O12 O 1.1263(6) 0.3814(6) 0.4084(5) 0.0443(15) Uani 1 1 d U . .
O13 O 1.1885(7) 0.4913(6) 0.3632(5) 0.0462(12) Uani 1 1 d U . .
O14 O 1.2743(6) 0.3640(6) 0.2428(5) 0.0437(15) Uani 1 1 d U . .
O15 O 1.1975(6) 0.4495(6) 0.1975(5) 0.0387(15) Uani 1 1 d U . .
O16 O 1.2632(6) 0.4809(6) 0.2846(5) 0.0455(12) Uani 1 1 d U . .
O17 O 1.1538(6) 0.1026(6) 0.2802(5) 0.0413(16) Uani 1 1 d U . .
O18 O 1.0824(6) 0.1137(6) 0.3524(5) 0.0389(16) Uani 1 1 d U . .
O19 O 1.2003(6) 0.2114(6) 0.3431(5) 0.0434(13) Uani 1 1 d U . .
O20 O 0.8482(6) 0.3661(5) 0.2170(4) 0.0292(16) Uani 1 1 d U . .
O21 O 0.9150(6) 0.3582(6) 0.1410(4) 0.0336(15) Uani 1 1 d U . .
O22 O 0.9733(6) 0.4512(5) 0.2100(4) 0.0307(13) Uani 1 1 d U . .
O23 O 0.9112(7) 0.0839(6) 0.1464(5) 0.0403(16) Uani 1 1 d U . .
O24 O 1.0452(7) 0.0693(6) 0.1798(5) 0.0413(15) Uani 1 1 d U . .
O25 O 1.0238(6) 0.1898(6) 0.1534(4) 0.0366(16) Uani 1 1 d U . .
O26 O 0.7913(6) -0.0111(6) 0.3007(5) 0.0408(16) Uani 1 1 d U . .
O27 O 0.8796(6) 0.0296(6) 0.2387(4) 0.0352(16) Uani 1 1 d U . .
O28 O 0.9168(6) 0.0701(6) 0.3271(4) 0.0336(15) Uani 1 1 d U . .
O29 O 0.7084(6) 0.0882(6) 0.2523(5) 0.0432(17) Uani 1 1 d U . .
O30 O 0.7864(6) 0.1190(6) 0.1822(5) 0.0376(16) Uani 1 1 d U . .
O31 O 0.7789(6) 0.2185(6) 0.2466(4) 0.0315(15) Uani 1 1 d U . .
O32 O 1.3494(7) 0.2930(8) 0.3276(6) 0.062(2) Uani 1 1 d U . .
O33 O 1.3805(7) 0.4096(8) 0.3512(6) 0.066(2) Uani 1 1 d U . .
O34 O 1.2509(7) 0.3041(8) 0.4344(5) 0.058(2) Uani 1 1 d U . .
O35 O 1.2996(7) 0.4221(8) 0.4309(5) 0.062(2) Uani 1 1 d U . .
O36 O 1.1028(7) 0.5581(6) 0.1779(5) 0.0396(18) Uani 1 1 d U . .
O37 O 1.1985(7) 0.6099(6) 0.2368(5) 0.047(2) Uani 1 1 d U . .
O38 O 1.0037(7) 0.5707(6) 0.2892(5) 0.0445(19) Uani 1 1 d U . .
O39 O 1.1238(8) 0.6175(6) 0.3222(5) 0.054(2) Uani 1 1 d U . .
O40 O 1.3447(7) 0.5455(8) 0.3754(6) 0.075(2) Uani 1 1 d U . .
O41 O 1.2781(8) 0.6210(7) 0.3335(6) 0.066(2) Uani 1 1 d U . .
O42 O 0.9895(7) 0.1748(6) 0.4064(5) 0.0405(17) Uani 1 1 d U . .
O43 O 1.1087(7) 0.2296(6) 0.4328(5) 0.0459(18) Uani 1 1 d U . .
O44 O 1.0264(7) 0.3155(6) 0.0940(5) 0.0396(18) Uani 1 1 d U . .
O45 O 1.0693(6) 0.4338(6) 0.1196(5) 0.0369(18) Uani 1 1 d U . .
O46 O 1.1926(7) 0.1540(7) 0.1879(5) 0.054(2) Uani 1 1 d U . .
O47 O 1.2832(7) 0.2105(7) 0.2483(6) 0.053(2) Uani 1 1 d U . .
O48 O 0.8327(6) 0.3418(6) 0.3133(5) 0.0364(17) Uani 1 1 d U . .
O49 O 0.8957(6) 0.4574(6) 0.3088(5) 0.0369(18) Uani 1 1 d U . .
O50 O 0.6622(8) -0.0595(8) 0.0886(6) 0.075(2) Uani 1 1 d U . .
O51 O 0.7713(8) 0.0217(7) 0.0999(5) 0.058(2) Uani 1 1 d U . .
O52 O 0.7554(10) -0.1534(7) 0.1277(6) 0.075(2) Uani 1 1 d U . .
O53 O 0.8590(8) -0.0685(7) 0.1546(5) 0.060(2) Uani 1 1 d U . .
O54 O 0.6676(9) -0.1957(7) 0.2009(7) 0.087(3) Uani 1 1 d U . .
O55 O 0.6689(8) -0.1237(8) 0.2756(6) 0.076(2) Uani 1 1 d U . .
O56 O 0.5779(7) -0.0261(8) 0.2456(7) 0.088(2) Uani 1 1 d U . .
O57 O 0.6440(8) -0.0087(7) 0.3263(6) 0.072(2) Uani 1 1 d U . .
O58 O 0.5647(9) -0.0961(10) 0.1620(9) 0.120(4) Uani 1 1 d U . .
O59 O 0.5575(11) -0.1868(11) 0.1095(9) 0.138(5) Uani 1 1 d U . .
O60 O 0.8758(7) 0.2155(6) 0.1101(5) 0.045(2) Uani 1 1 d U . .
C1 C 1.1251(12) 0.5159(11) 0.4460(9) 0.056(3) Uani 1 1 d U . .
C2 C 1.0753(11) 0.5741(10) 0.4376(9) 0.066(5) Uiso 1 1 d U . .
H2A H 1.0233 0.5501 0.4279 0.100 Uiso 1 1 calc R . .
H2B H 1.0923 0.6058 0.4120 0.100 Uiso 1 1 calc R . .
H2C H 1.0790 0.6027 0.4676 0.100 Uiso 1 1 calc R . .
C3 C 1.0956(12) 0.4699(11) 0.4874(8) 0.065(4) Uani 1 1 d U . .
H3A H 1.1188 0.4274 0.4905 0.097 Uiso 1 1 calc R . .
H3B H 1.0415 0.4543 0.4802 0.097 Uiso 1 1 calc R . .
H3C H 1.1079 0.4987 0.5178 0.097 Uiso 1 1 calc R . .
C4 C 1.2089(11) 0.5532(11) 0.4652(9) 0.068(5) Uani 1 1 d U . .
H4A H 1.2104 0.5797 0.4958 0.102 Uiso 1 1 calc R . .
H4B H 1.2286 0.5867 0.4413 0.102 Uiso 1 1 calc R . .
H4C H 1.2392 0.5160 0.4704 0.102 Uiso 1 1 calc R . .
C5 C 1.3535(11) 0.4878(12) 0.2101(10) 0.068(3) Uani 1 1 d U . .
C6 C 1.3524(11) 0.4572(12) 0.1577(9) 0.072(4) Uani 1 1 d U . .
H6A H 1.3137 0.4739 0.1359 0.108 Uiso 1 1 calc R . .
H6B H 1.3418 0.4044 0.1576 0.108 Uiso 1 1 calc R . .
H6C H 1.4010 0.4743 0.1469 0.108 Uiso 1 1 calc R . .
C7 C 1.4260(10) 0.4784(11) 0.2465(9) 0.073(4) Uani 1 1 d U . .
H7A H 1.4689 0.5149 0.2402 0.109 Uiso 1 1 calc R . .
H7B H 1.4363 0.4302 0.2415 0.109 Uiso 1 1 calc R . .
H7C H 1.4167 0.4846 0.2800 0.109 Uiso 1 1 calc R . .
C8 C 1.3579(11) 0.5700(11) 0.2081(9) 0.075(4) Uani 1 1 d U . .
H8A H 1.4029 0.5924 0.1946 0.113 Uiso 1 1 calc R . .
H8B H 1.3595 0.5901 0.2408 0.113 Uiso 1 1 calc R . .
H8C H 1.3139 0.5798 0.1876 0.113 Uiso 1 1 calc R . .
C9 C 1.2227(11) 0.0719(11) 0.3695(8) 0.057(3) Uani 1 1 d U . .
C10 C 1.1833(11) -0.0101(10) 0.3666(8) 0.058(4) Uani 1 1 d U . .
H10A H 1.2144 -0.0377 0.3869 0.087 Uiso 1 1 calc R . .
H10B H 1.1764 -0.0284 0.3331 0.087 Uiso 1 1 calc R . .
H10C H 1.1348 -0.0151 0.3783 0.087 Uiso 1 1 calc R . .
C11 C 1.2388(11) 0.0995(11) 0.4232(8) 0.059(4) Uani 1 1 d U . .
H11A H 1.1918 0.0947 0.4368 0.089 Uiso 1 1 calc R . .
H11B H 1.2638 0.1503 0.4250 0.089 Uiso 1 1 calc R . .
H11C H 1.2709 0.0708 0.4417 0.089 Uiso 1 1 calc R . .
C12 C 1.2991(10) 0.0814(10) 0.3482(8) 0.061(4) Uani 1 1 d U . .
H12A H 1.3211 0.1329 0.3476 0.091 Uiso 1 1 calc R . .
H12B H 1.2904 0.0604 0.3152 0.091 Uiso 1 1 calc R . .
H12C H 1.3333 0.0569 0.3685 0.091 Uiso 1 1 calc R . .
C13 C 0.8481(11) 0.4751(10) 0.1527(8) 0.045(3) Uani 1 1 d U . .
C14 C 0.8964(11) 0.5146(9) 0.1158(7) 0.052(4) Uani 1 1 d U . .
H14A H 0.8693 0.5476 0.0976 0.078 Uiso 1 1 calc R . .
H14B H 0.9074 0.4791 0.0934 0.078 Uiso 1 1 calc R . .
H14C H 0.9431 0.5420 0.1331 0.078 Uiso 1 1 calc R . .
C15 C 0.8396(10) 0.5336(9) 0.1880(7) 0.046(4) Uani 1 1 d U . .
H15A H 0.8874 0.5511 0.2082 0.069 Uiso 1 1 calc R . .
H15B H 0.8019 0.5138 0.2086 0.069 Uiso 1 1 calc R . .
H15C H 0.8242 0.5736 0.1700 0.069 Uiso 1 1 calc R . .
C16 C 0.7691(10) 0.4405(10) 0.1273(8) 0.049(4) Uani 1 1 d U . .
H16A H 0.7401 0.4142 0.1509 0.073 Uiso 1 1 calc R . .
H16B H 0.7734 0.4071 0.1012 0.073 Uiso 1 1 calc R . .
H16C H 0.7441 0.4785 0.1138 0.073 Uiso 1 1 calc R . .
C17 C 1.0092(12) 0.0870(11) 0.0789(8) 0.055(3) Uani 1 1 d U . .
C18 C 0.9664(12) 0.1287(10) 0.0406(8) 0.060(4) Uani 1 1 d U . .
H18A H 0.9966 0.1425 0.0145 0.090 Uiso 1 1 calc R . .
H18B H 0.9567 0.1721 0.0559 0.090 Uiso 1 1 calc R . .
H18C H 0.9191 0.0977 0.0273 0.090 Uiso 1 1 calc R . .
C19 C 0.9864(12) 0.0058(10) 0.0746(8) 0.068(4) Uani 1 1 d U . .
H19A H 0.9711 -0.0093 0.0406 0.102 Uiso 1 1 calc R . .
H19B H 0.9447 -0.0101 0.0930 0.102 Uiso 1 1 calc R . .
H19C H 1.0285 -0.0159 0.0876 0.102 Uiso 1 1 calc R . .
C20 C 1.0939(11) 0.1077(10) 0.0743(8) 0.063(4) Uani 1 1 d U . .
H20A H 1.1229 0.0965 0.1042 0.095 Uiso 1 1 calc R . .
H20B H 1.1072 0.1594 0.0687 0.095 Uiso 1 1 calc R . .
H20C H 1.1048 0.0801 0.0471 0.095 Uiso 1 1 calc R . .
C21 C 0.9160(11) -0.0707(10) 0.3022(8) 0.041(3) Uani 1 1 d U . .
C22 C 0.8650(10) -0.1387(9) 0.2791(8) 0.047(4) Uani 1 1 d U . .
H22A H 0.8901 -0.1797 0.2840 0.071 Uiso 1 1 calc R . .
H22B H 0.8531 -0.1323 0.2443 0.071 Uiso 1 1 calc R . .
H22C H 0.8189 -0.1479 0.2940 0.071 Uiso 1 1 calc R . .
C23 C 0.9306(11) -0.0818(10) 0.3583(8) 0.053(4) Uani 1 1 d U . .
H23A H 0.8833 -0.0889 0.3717 0.080 Uiso 1 1 calc R . .
H23B H 0.9644 -0.0391 0.3740 0.080 Uiso 1 1 calc R . .
H23C H 0.9531 -0.1243 0.3641 0.080 Uiso 1 1 calc R . .
C24 C 0.9937(10) -0.0569(9) 0.2824(8) 0.048(4) Uani 1 1 d U . .
H24A H 1.0195 -0.0965 0.2914 0.071 Uiso 1 1 calc R . .
H24B H 1.0240 -0.0113 0.2963 0.071 Uiso 1 1 calc R . .
H24C H 0.9858 -0.0545 0.2470 0.071 Uiso 1 1 calc R . .
C25 C 0.6572(11) 0.1733(11) 0.1819(9) 0.061(3) Uani 1 1 d U . .
C26 C 0.6039(11) 0.1044(11) 0.1517(9) 0.070(4) Uani 1 1 d U . .
H26A H 0.5870 0.0671 0.1742 0.104 Uiso 1 1 calc R . .
H26B H 0.6319 0.0848 0.1290 0.104 Uiso 1 1 calc R . .
H26C H 0.5607 0.1196 0.1337 0.104 Uiso 1 1 calc R . .
C27 C 0.6101(10) 0.2068(10) 0.2157(9) 0.067(4) Uani 1 1 d U . .
H27A H 0.6320 0.2580 0.2224 0.101 Uiso 1 1 calc R . .
H27B H 0.6100 0.1814 0.2461 0.101 Uiso 1 1 calc R . .
H27C H 0.5588 0.2019 0.1997 0.101 Uiso 1 1 calc R . .
C28 C 0.6829(10) 0.2308(10) 0.1420(8) 0.068(4) Uani 1 1 d U . .
H28A H 0.6391 0.2385 0.1205 0.101 Uiso 1 1 calc R . .
H28B H 0.7167 0.2122 0.1230 0.101 Uiso 1 1 calc R . .
H28C H 0.7087 0.2766 0.1583 0.101 Uiso 1 1 calc R . .
C29 C 1.3987(12) 0.3486(14) 0.3438(9) 0.067(2) Uani 1 1 d U . .
C30 C 1.4798(11) 0.3390(13) 0.3621(10) 0.073(3) Uani 1 1 d U . .
C31 C 1.5086(10) 0.3113(12) 0.3172(9) 0.073(4) Uani 1 1 d U . .
H31A H 1.5576 0.2994 0.3268 0.109 Uiso 1 1 calc R . .
H31B H 1.5126 0.3489 0.2932 0.109 Uiso 1 1 calc R . .
H31C H 1.4737 0.2681 0.3032 0.109 Uiso 1 1 calc R . .
C32 C 1.4765(11) 0.2796(13) 0.3992(9) 0.086(4) Uani 1 1 d U . .
H32A H 1.5247 0.2855 0.4197 0.129 Uiso 1 1 calc R . .
H32B H 1.4654 0.2323 0.3822 0.129 Uiso 1 1 calc R . .
H32C H 1.4375 0.2830 0.4193 0.129 Uiso 1 1 calc R . .
C33 C 1.5271(11) 0.4149(12) 0.3806(10) 0.085(4) Uani 1 1 d U . .
H33A H 1.5013 0.4364 0.4038 0.127 Uiso 1 1 calc R . .
H33B H 1.5334 0.4464 0.3531 0.127 Uiso 1 1 calc R . .
H33C H 1.5760 0.4091 0.3964 0.127 Uiso 1 1 calc R . .
C34 C 1.2928(12) 0.3615(14) 0.4520(9) 0.060(2) Uani 1 1 d U . .
C35 C 1.3316(12) 0.3640(12) 0.5059(9) 0.067(3) Uani 1 1 d U . .
C36 C 1.3519(11) 0.2891(11) 0.5155(8) 0.070(4) Uani 1 1 d U . .
H36A H 1.3865 0.2920 0.5455 0.105 Uiso 1 1 calc R . .
H36B H 1.3754 0.2743 0.4885 0.105 Uiso 1 1 calc R . .
H36C H 1.3065 0.2536 0.5186 0.105 Uiso 1 1 calc R . .
C37 C 1.2839(12) 0.3848(12) 0.5433(8) 0.076(4) Uani 1 1 d U . .
H37A H 1.2418 0.3450 0.5456 0.114 Uiso 1 1 calc R . .
H37B H 1.2651 0.4282 0.5331 0.114 Uiso 1 1 calc R . .
H37C H 1.3144 0.3945 0.5750 0.114 Uiso 1 1 calc R . .
C38 C 1.4048(11) 0.4227(12) 0.5148(9) 0.082(4) Uani 1 1 d U . .
H38A H 1.4261 0.4236 0.5489 0.123 Uiso 1 1 calc R . .
H38B H 1.3935 0.4701 0.5067 0.123 Uiso 1 1 calc R . .
H38C H 1.4407 0.4112 0.4944 0.123 Uiso 1 1 calc R . .
C39 C 1.1529(11) 0.6106(10) 0.1955(9) 0.047(2) Uani 1 1 d U . .
C40 C 1.1639(12) 0.6812(10) 0.1646(9) 0.054(2) Uani 1 1 d U . .
C41 C 1.2069(12) 0.7481(10) 0.2011(8) 0.067(4) Uani 1 1 d U . .
H41A H 1.2068 0.7937 0.1846 0.100 Uiso 1 1 calc R . .
H41B H 1.2584 0.7427 0.2108 0.100 Uiso 1 1 calc R . .
H41C H 1.1815 0.7483 0.2299 0.100 Uiso 1 1 calc R . .
C42 C 1.0926(11) 0.6931(10) 0.1387(9) 0.060(4) Uani 1 1 d U . .
H42A H 1.0661 0.6486 0.1211 0.090 Uiso 1 1 calc R . .
H42B H 1.1023 0.7318 0.1159 0.090 Uiso 1 1 calc R . .
H42C H 1.0619 0.7069 0.1621 0.090 Uiso 1 1 calc R . .
C43 C 1.2152(10) 0.6676(10) 0.1267(8) 0.052(4) Uani 1 1 d U . .
H43A H 1.1940 0.6217 0.1091 0.079 Uiso 1 1 calc R . .
H43B H 1.2649 0.6657 0.1434 0.079 Uiso 1 1 calc R . .
H43C H 1.2191 0.7069 0.1039 0.079 Uiso 1 1 calc R . .
C44 C 1.0580(14) 0.6233(10) 0.3118(8) 0.051(2) Uani 1 1 d U . .
C45 C 1.0317(12) 0.6945(10) 0.3164(9) 0.055(2) Uani 1 1 d U . .
C46 C 1.0981(12) 0.7525(10) 0.3440(9) 0.070(4) Uani 1 1 d U . .
H46A H 1.1426 0.7548 0.3278 0.105 Uiso 1 1 calc R . .
H46B H 1.1087 0.7385 0.3775 0.105 Uiso 1 1 calc R . .
H46C H 1.0841 0.7999 0.3436 0.105 Uiso 1 1 calc R . .
C47 C 0.9676(12) 0.6859(10) 0.3476(8) 0.064(4) Uani 1 1 d U . .
H47A H 0.9626 0.7336 0.3593 0.096 Uiso 1 1 calc R . .
H47B H 0.9785 0.6563 0.3752 0.096 Uiso 1 1 calc R . .
H47C H 0.9210 0.6625 0.3280 0.096 Uiso 1 1 calc R . .
C48 C 1.0062(12) 0.7225(9) 0.2665(8) 0.056(4) Uani 1 1 d U . .
H48A H 1.0475 0.7293 0.2471 0.084 Uiso 1 1 calc R . .
H48B H 0.9906 0.7686 0.2708 0.084 Uiso 1 1 calc R . .
H48C H 0.9642 0.6873 0.2499 0.084 Uiso 1 1 calc R . .
C49 C 1.3334(13) 0.6096(13) 0.3648(10) 0.075(2) Uani 1 1 d U . .
C50 C 1.3876(14) 0.6791(13) 0.3915(11) 0.089(3) Uani 1 1 d U . .
C51 C 1.4120(14) 0.6627(13) 0.4465(10) 0.103(5) Uani 1 1 d U . .
H51A H 1.4332 0.6190 0.4480 0.155 Uiso 1 1 calc R . .
H51B H 1.3685 0.6557 0.4640 0.155 Uiso 1 1 calc R . .
H51C H 1.4495 0.7035 0.4616 0.155 Uiso 1 1 calc R . .
C52 C 1.4568(13) 0.6830(13) 0.3708(11) 0.104(5) Uani 1 1 d U . .
H52A H 1.4676 0.6345 0.3680 0.156 Uiso 1 1 calc R . .
H52B H 1.4976 0.7139 0.3917 0.156 Uiso 1 1 calc R . .
H52C H 1.4517 0.7034 0.3386 0.156 Uiso 1 1 calc R . .
C53 C 1.3469(13) 0.7472(12) 0.3854(11) 0.101(5) Uani 1 1 d U . .
H53A H 1.3791 0.7896 0.4025 0.152 Uiso 1 1 calc R . .
H53B H 1.2997 0.7364 0.3989 0.152 Uiso 1 1 calc R . .
H53C H 1.3371 0.7570 0.3510 0.152 Uiso 1 1 calc R . .
C54 C 1.0443(12) 0.1892(11) 0.4406(8) 0.0467(19) Uani 1 1 d U . .
C55 C 1.0339(13) 0.1653(12) 0.4902(8) 0.060(2) Uani 1 1 d U . .
C56 C 0.9575(12) 0.1256(13) 0.4945(9) 0.083(4) Uani 1 1 d U . .
H56A H 0.9428 0.0868 0.4695 0.125 Uiso 1 1 calc R . .
H56B H 0.9227 0.1588 0.4902 0.125 Uiso 1 1 calc R . .
H56C H 0.9565 0.1049 0.5265 0.125 Uiso 1 1 calc R . .
C57 C 1.0722(14) 0.1038(12) 0.4985(9) 0.086(4) Uani 1 1 d U . .
H57A H 1.0414 0.0604 0.4817 0.129 Uiso 1 1 calc R . .
H57B H 1.0802 0.0957 0.5333 0.129 Uiso 1 1 calc R . .
H57C H 1.1203 0.1147 0.4861 0.129 Uiso 1 1 calc R . .
C58 C 1.0557(14) 0.2315(12) 0.5284(9) 0.086(4) Uani 1 1 d U . .
H58A H 1.0873 0.2186 0.5566 0.130 Uiso 1 1 calc R . .
H58B H 1.0104 0.2432 0.5386 0.130 Uiso 1 1 calc R . .
H58C H 1.0829 0.2735 0.5135 0.130 Uiso 1 1 calc R . .
C59 C 1.0617(10) 0.3805(10) 0.0912(6) 0.0408(19) Uani 1 1 d DU A .
C60 C 1.0825(9) 0.4028(8) 0.0368(7) 0.047(2) Uani 1 1 d DU . .
C61 C 1.108(3) 0.4826(13) 0.030(2) 0.050(5) Uiso 0.269(15) 1 d PDU A 1
H61A H 1.1594 0.4983 0.0458 0.075 Uiso 0.269(15) 1 calc PR A 1
H61B H 1.0754 0.5097 0.0439 0.075 Uiso 0.269(15) 1 calc PR A 1
H61C H 1.1064 0.4916 -0.0048 0.075 Uiso 0.269(15) 1 calc PR A 1
C62 C 1.022(3) 0.360(3) -0.0022(14) 0.045(6) Uiso 0.269(15) 1 d PDU A 1
H62A H 1.0321 0.3771 -0.0343 0.068 Uiso 0.269(15) 1 calc PR A 1
H62B H 0.9731 0.3673 0.0037 0.068 Uiso 0.269(15) 1 calc PR A 1
H62C H 1.0239 0.3085 -0.0007 0.068 Uiso 0.269(15) 1 calc PR A 1
C63 C 1.152(2) 0.367(3) 0.034(2) 0.051(6) Uiso 0.269(15) 1 d PDU A 1
H63D H 1.1507 0.3481 0.0010 0.077 Uiso 0.269(15) 1 calc PR A 1
H63E H 1.1513 0.3278 0.0566 0.077 Uiso 0.269(15) 1 calc PR A 1
H63F H 1.1978 0.4035 0.0426 0.077 Uiso 0.269(15) 1 calc PR A 1
C61A C 1.1560(10) 0.4603(11) 0.0459(9) 0.039(5) Uiso 0.731(15) 1 d PDU A 2
H61D H 1.1954 0.4387 0.0635 0.058 Uiso 0.731(15) 1 calc PR A 2
H61E H 1.1481 0.5011 0.0651 0.058 Uiso 0.731(15) 1 calc PR A 2
H61F H 1.1709 0.4772 0.0148 0.058 Uiso 0.731(15) 1 calc PR A 2
C62A C 1.0196(13) 0.4514(13) 0.0207(10) 0.071(5) Uiso 0.731(15) 1 d PDU A 2
H62D H 1.0296 0.4750 -0.0095 0.107 Uiso 0.731(15) 1 calc PR A 2
H62E H 1.0214 0.4881 0.0461 0.107 Uiso 0.731(15) 1 calc PR A 2
H62F H 0.9700 0.4202 0.0159 0.107 Uiso 0.731(15) 1 calc PR A 2
C63A C 1.0681(14) 0.3455(11) -0.0006(8) 0.046(5) Uiso 0.731(15) 1 d PDU A 2
H63A H 1.0664 0.3669 -0.0325 0.069 Uiso 0.731(15) 1 calc PR A 2
H63B H 1.0203 0.3135 0.0019 0.069 Uiso 0.731(15) 1 calc PR A 2
H63C H 1.1080 0.3178 0.0035 0.069 Uiso 0.731(15) 1 calc PR A 2
C64 C 1.2609(13) 0.1771(12) 0.2090(10) 0.060(2) Uani 1 1 d U . .
C65 C 1.3288(12) 0.1673(12) 0.1812(9) 0.069(3) Uani 1 1 d U . .
C66 C 1.3010(12) 0.1168(12) 0.1345(10) 0.083(4) Uani 1 1 d U . .
H66A H 1.2786 0.1438 0.1088 0.125 Uiso 1 1 calc R . .
H66B H 1.2639 0.0752 0.1420 0.125 Uiso 1 1 calc R . .
H66C H 1.3434 0.0998 0.1237 0.125 Uiso 1 1 calc R . .
C67 C 1.3690(12) 0.1110(12) 0.2153(10) 0.083(4) Uani 1 1 d U . .
H67A H 1.4127 0.1020 0.2015 0.125 Uiso 1 1 calc R . .
H67B H 1.3336 0.0654 0.2166 0.125 Uiso 1 1 calc R . .
H67C H 1.3846 0.1323 0.2481 0.125 Uiso 1 1 calc R . .
C68 C 1.3864(11) 0.2273(12) 0.1785(10) 0.082(4) Uani 1 1 d U . .
H68A H 1.4312 0.2108 0.1715 0.123 Uiso 1 1 calc R . .
H68B H 1.3972 0.2548 0.2093 0.123 Uiso 1 1 calc R . .
H68C H 1.3710 0.2581 0.1526 0.123 Uiso 1 1 calc R . .
C69 C 0.8377(11) 0.4088(11) 0.3176(7) 0.0407(17) Uani 1 1 d U . .
C70 C 0.7753(11) 0.4417(10) 0.3353(8) 0.045(2) Uani 1 1 d U . .
C71 C 0.7526(10) 0.4039(10) 0.3847(7) 0.049(4) Uani 1 1 d U . .
H71A H 0.7409 0.3513 0.3794 0.073 Uiso 1 1 calc R . .
H71B H 0.7088 0.4203 0.3936 0.073 Uiso 1 1 calc R . .
H71C H 0.7942 0.4171 0.4107 0.073 Uiso 1 1 calc R . .
C72 C 0.7091(10) 0.4227(10) 0.2932(8) 0.049(4) Uani 1 1 d U . .
H72A H 0.7213 0.4511 0.2651 0.073 Uiso 1 1 calc R . .
H72B H 0.6639 0.4339 0.3038 0.073 Uiso 1 1 calc R . .
H72C H 0.7008 0.3712 0.2843 0.073 Uiso 1 1 calc R . .
C73 C 0.7923(10) 0.5226(9) 0.3436(8) 0.052(4) Uani 1 1 d U . .
H73A H 0.8269 0.5354 0.3734 0.078 Uiso 1 1 calc R . .
H73B H 0.7461 0.5395 0.3464 0.078 Uiso 1 1 calc R . .
H73C H 0.8150 0.5455 0.3163 0.078 Uiso 1 1 calc R . .
C74 C 0.7126(14) -0.0094(13) 0.0732(9) 0.069(2) Uani 1 1 d U . .
C75 C 0.6940(14) 0.0114(13) 0.0192(10) 0.079(3) Uani 1 1 d U . .
C76 C 0.6107(13) -0.0055(13) 0.0043(10) 0.097(5) Uani 1 1 d U . .
H76A H 0.5878 -0.0439 0.0242 0.145 Uiso 1 1 calc R . .
H76B H 0.5999 -0.0215 -0.0298 0.145 Uiso 1 1 calc R . .
H76C H 0.5903 0.0378 0.0089 0.145 Uiso 1 1 calc R . .
C77 C 0.7517(14) -0.0201(12) -0.0063(9) 0.090(4) Uani 1 1 d U . .
H77A H 0.8017 -0.0035 0.0114 0.135 Uiso 1 1 calc R . .
H77B H 0.7507 -0.0036 -0.0395 0.135 Uiso 1 1 calc R . .
H77C H 0.7391 -0.0729 -0.0068 0.135 Uiso 1 1 calc R . .
C78 C 0.7203(12) 0.0996(10) 0.0197(9) 0.077(4) Uani 1 1 d U . .
H78A H 0.6891 0.1219 0.0388 0.116 Uiso 1 1 calc R . .
H78B H 0.7150 0.1162 -0.0135 0.116 Uiso 1 1 calc R . .
H78C H 0.7725 0.1133 0.0342 0.116 Uiso 1 1 calc R . .
C79 C 0.8253(15) -0.1328(12) 0.1362(9) 0.068(2) Uani 1 1 d U . .
C80 C 0.8797(15) -0.1850(11) 0.1259(10) 0.073(3) Uani 1 1 d U . .
C81 C 0.8451(14) -0.2625(10) 0.1440(9) 0.085(4) Uani 1 1 d U . .
H81A H 0.7996 -0.2834 0.1224 0.127 Uiso 1 1 calc R . .
H81B H 0.8331 -0.2577 0.1769 0.127 Uiso 1 1 calc R . .
H81C H 0.8813 -0.2942 0.1437 0.127 Uiso 1 1 calc R . .
C82 C 0.8808(15) -0.1852(11) 0.0706(9) 0.085(4) Uani 1 1 d U . .
H82A H 0.8311 -0.2063 0.0542 0.127 Uiso 1 1 calc R . .
H82B H 0.9166 -0.2139 0.0622 0.127 Uiso 1 1 calc R . .
H82C H 0.8956 -0.1356 0.0605 0.127 Uiso 1 1 calc R . .
C83 C 0.9600(11) -0.1594(11) 0.1514(9) 0.065(5) Uiso 1 1 d U . .
H83A H 0.9907 -0.1938 0.1440 0.098 Uiso 1 1 calc R . .
H83B H 0.9595 -0.1562 0.1864 0.098 Uiso 1 1 calc R . .
H83C H 0.9808 -0.1118 0.1400 0.098 Uiso 1 1 calc R . .
C84 C 0.6614(14) -0.1822(13) 0.2491(11) 0.083(2) Uani 1 1 d U . .
C85 C 0.6457(15) -0.2615(12) 0.2713(11) 0.087(3) Uani 1 1 d U . .
C86 C 0.7017(14) -0.3143(11) 0.2568(10) 0.095(4) Uani 1 1 d U . .
H86A H 0.7535 -0.2885 0.2637 0.143 Uiso 1 1 calc R . .
H86B H 0.6901 -0.3277 0.2222 0.143 Uiso 1 1 calc R . .
H86C H 0.6948 -0.3579 0.2757 0.143 Uiso 1 1 calc R . .
C87 C 0.5660(13) -0.3036(11) 0.2515(10) 0.092(5) Uani 1 1 d U . .
H87A H 0.5553 -0.3489 0.2683 0.137 Uiso 1 1 calc R . .
H87B H 0.5632 -0.3140 0.2167 0.137 Uiso 1 1 calc R . .
H87C H 0.5293 -0.2741 0.2569 0.137 Uiso 1 1 calc R . .
C88 C 0.6564(14) -0.2488(12) 0.3292(9) 0.089(4) Uani 1 1 d U . .
H88A H 0.7073 -0.2231 0.3402 0.134 Uiso 1 1 calc R . .
H88B H 0.6475 -0.2955 0.3446 0.134 Uiso 1 1 calc R . .
H88C H 0.6210 -0.2200 0.3380 0.134 Uiso 1 1 calc R . .
C89 C 0.5744(14) -0.0188(13) 0.2967(12) 0.088(3) Uani 1 1 d U . .
C90 C 0.5070(13) -0.0126(12) 0.3219(12) 0.099(3) Uani 1 1 d DU . .
C91 C 0.4374(13) -0.0440(14) 0.2865(12) 0.118(5) Uani 1 1 d U . .
H91A H 0.4336 -0.0125 0.2590 0.177 Uiso 1 1 calc R . .
H91B H 0.3931 -0.0475 0.3030 0.177 Uiso 1 1 calc R . .
H91C H 0.4410 -0.0922 0.2749 0.177 Uiso 1 1 calc R . .
C92 C 0.5094(13) -0.0641(14) 0.3697(11) 0.115(5) Uani 1 1 d U . .
H92A H 0.5182 -0.1114 0.3601 0.172 Uiso 1 1 calc R . .
H92B H 0.4618 -0.0702 0.3827 0.172 Uiso 1 1 calc R . .
H92C H 0.5497 -0.0411 0.3946 0.172 Uiso 1 1 calc R . .
C93 C 0.5078(14) 0.0701(12) 0.3309(12) 0.116(5) Uani 1 1 d DU . .
H93A H 0.5202 0.0824 0.3656 0.174 Uiso 1 1 calc R . .
H93B H 0.4586 0.0803 0.3195 0.174 Uiso 1 1 calc R . .
H93C H 0.5451 0.0990 0.3133 0.174 Uiso 1 1 calc R . .
C94 C 0.5233(18) -0.1415(19) 0.1328(16) 0.132(5) Uani 1 1 d U . .
C95 C 0.4355(16) -0.1451(19) 0.1315(15) 0.134(5) Uani 1 1 d U . .
C96 C 0.4167(15) -0.0715(16) 0.1375(13) 0.142(6) Uani 1 1 d U . .
H96A H 0.4468 -0.0369 0.1185 0.212 Uiso 1 1 calc R . .
H96B H 0.4273 -0.0559 0.1717 0.212 Uiso 1 1 calc R . .
H96C H 0.3637 -0.0740 0.1262 0.212 Uiso 1 1 calc R . .
C97 C 0.4044(16) -0.1844(17) 0.0872(14) 0.151(6) Uani 1 1 d U . .
H97A H 0.4190 -0.1553 0.0599 0.227 Uiso 1 1 calc R . .
H97B H 0.3500 -0.1954 0.0852 0.227 Uiso 1 1 calc R . .
H97C H 0.4230 -0.2296 0.0863 0.227 Uiso 1 1 calc R . .
C98 C 0.4182(14) -0.1913(15) 0.1799(12) 0.131(6) Uani 1 1 d U . .
H98A H 0.3643 -0.2028 0.1808 0.197 Uiso 1 1 calc R . .
H98B H 0.4427 -0.1625 0.2090 0.197 Uiso 1 1 calc R . .
H98C H 0.4372 -0.2361 0.1787 0.197 Uiso 1 1 calc R . .
N1 N 0.548(2) 0.705(2) 0.0459(17) 0.092(7) Uiso 0.50 1 d PU . .
H1 H 0.5422 0.7418 0.0663 0.111 Uiso 0.50 1 calc PR . .
C99 C 0.572(3) 0.737(3) -0.004(2) 0.097(8) Uiso 0.50 1 d PU . .
H99A H 0.5753 0.6975 -0.0264 0.117 Uiso 0.50 1 calc PR . .
H99B H 0.6215 0.7698 0.0023 0.117 Uiso 0.50 1 calc PR . .
C100 C 0.509(3) 0.779(3) -0.025(2) 0.103(11) Uiso 0.50 1 d PU . .
H10D H 0.5032 0.8143 -0.0001 0.155 Uiso 0.50 1 calc PR . .
H10E H 0.4623 0.7452 -0.0334 0.155 Uiso 0.50 1 calc PR . .
H10F H 0.5241 0.8049 -0.0534 0.155 Uiso 0.50 1 calc PR . .
C101 C 0.620(3) 0.677(3) 0.065(2) 0.100(8) Uiso 0.50 1 d PU . .
H10G H 0.6596 0.7194 0.0621 0.119 Uiso 0.50 1 calc PR . .
H10H H 0.6168 0.6745 0.1003 0.119 Uiso 0.50 1 calc PR . .
C102 C 0.659(3) 0.616(3) 0.057(2) 0.109(11) Uiso 0.50 1 d PU . .
H10I H 0.7132 0.6343 0.0607 0.164 Uiso 0.50 1 calc PR . .
H10J H 0.6422 0.5942 0.0248 0.164 Uiso 0.50 1 calc PR . .
H10K H 0.6483 0.5792 0.0814 0.164 Uiso 0.50 1 calc PR . .
C103 C 0.485(3) 0.649(3) 0.041(2) 0.094(8) Uiso 0.50 1 d PU . .
H10L H 0.4967 0.6070 0.0249 0.113 Uiso 0.50 1 calc PR . .
H10M H 0.4449 0.6656 0.0193 0.113 Uiso 0.50 1 calc PR . .
C104 C 0.455(3) 0.626(3) 0.085(2) 0.101(11) Uiso 0.50 1 d PU . .
H10N H 0.4169 0.5820 0.0776 0.151 Uiso 0.50 1 calc PR . .
H10O H 0.4328 0.6639 0.0976 0.151 Uiso 0.50 1 calc PR . .
H10P H 0.4953 0.6161 0.1086 0.151 Uiso 0.50 1 calc PR . .
N2 N 0.7318(13) 0.0554(11) 0.4119(9) 0.111(5) Uiso 1 1 d U . .
H2 H 0.6980 0.0360 0.3852 0.133 Uiso 1 1 calc R . .
C105 C 0.6827(16) 0.0728(15) 0.4499(12) 0.113(6) Uiso 1 1 d U . .
H10Q H 0.6470 0.0286 0.4562 0.135 Uiso 1 1 calc R . .
H10R H 0.6539 0.1094 0.4375 0.135 Uiso 1 1 calc R . .
C106 C 0.7386(17) 0.1050(16) 0.5027(13) 0.140(8) Uiso 1 1 d U . .
H10S H 0.7819 0.0818 0.5068 0.210 Uiso 1 1 calc R . .
H10T H 0.7104 0.0943 0.5301 0.210 Uiso 1 1 calc R . .
H10U H 0.7553 0.1573 0.5012 0.210 Uiso 1 1 calc R . .
C107 C 0.7801(14) 0.1219(13) 0.3928(11) 0.101(5) Uiso 1 1 d U . .
H10V H 0.8087 0.1072 0.3680 0.121 Uiso 1 1 calc R . .
H10W H 0.8157 0.1486 0.4195 0.121 Uiso 1 1 calc R . .
C108 C 0.7264(14) 0.1698(13) 0.3705(11) 0.109(7) Uiso 1 1 d U . .
H11D H 0.6768 0.1400 0.3612 0.164 Uiso 1 1 calc R . .
H11E H 0.7449 0.1926 0.3418 0.164 Uiso 1 1 calc R . .
H11F H 0.7235 0.2072 0.3943 0.164 Uiso 1 1 calc R . .
C109 C 0.7804(15) 0.0001(13) 0.4224(12) 0.112(5) Uiso 1 1 d U . .
H11H H 0.8129 0.0120 0.4537 0.135 Uiso 1 1 calc R . .
H11I H 0.8122 -0.0016 0.3966 0.135 Uiso 1 1 calc R . .
C110 C 0.7220(14) -0.0790(13) 0.4247(11) 0.112(8) Uiso 1 1 d U . .
H11J H 0.6935 -0.0775 0.4519 0.169 Uiso 1 1 calc R . .
H11K H 0.7505 -0.1177 0.4290 0.169 Uiso 1 1 calc R . .
H11L H 0.6877 -0.0882 0.3944 0.169 Uiso 1 1 calc R . .
N1S N 0.1792(13) 0.9008(13) 0.1127(11) 0.124(7) Uiso 1 1 d U . .
C1S C 0.1734(17) 0.9299(16) 0.1568(14) 0.113(7) Uiso 1 1 d U . .
C2S C 0.1559(15) 0.9453(14) 0.1999(11) 0.107(8) Uiso 1 1 d U . .
H2S1 H 0.1387 0.9004 0.2159 0.161 Uiso 1 1 calc R . .
H2S2 H 0.1163 0.9733 0.1959 0.161 Uiso 1 1 calc R . .
H2S3 H 0.1999 0.9735 0.2197 0.161 Uiso 1 1 calc R . .
N2S N 0.532(2) 0.446(2) 0.0870(16) 0.078(9) Uiso 0.50 1 d PU . .
C3S C 0.546(3) 0.409(2) 0.122(2) 0.068(9) Uiso 0.50 1 d PU . .
C4S C 0.561(2) 0.389(2) 0.1624(17) 0.055(9) Uiso 0.50 1 d PU . .
H4S1 H 0.5818 0.4306 0.1842 0.083 Uiso 0.50 1 calc PR . .
H4S2 H 0.5977 0.3573 0.1623 0.083 Uiso 0.50 1 calc PR . .
H4S3 H 0.5157 0.3616 0.1734 0.083 Uiso 0.50 1 calc PR . .
N3S N 0.8347(11) 0.2784(10) 0.4680(8) 0.088(6) Uiso 1 1 d U . .
C5S C 0.8841(14) 0.3043(12) 0.4458(10) 0.074(6) Uiso 1 1 d U . .
C6S C 0.9434(11) 0.3327(10) 0.4135(8) 0.060(6) Uiso 1 1 d U . .
H6S1 H 0.9332 0.3040 0.3831 0.090 Uiso 1 1 calc R . .
H6S2 H 0.9926 0.3289 0.4300 0.090 Uiso 1 1 calc R . .
H6S3 H 0.9426 0.3833 0.4066 0.090 Uiso 1 1 calc R . .
N1T N 0.288(2) 0.6809(16) 0.9879(13) 0.184(11) Uiso 1 1 d U . .
C1T C 0.224(3) 0.694(2) 0.9869(17) 0.178(11) Uiso 1 1 d U . .
C2T C 0.153(2) 0.6980(19) 0.9881(15) 0.179(12) Uiso 1 1 d U . .
H2T1 H 0.1242 0.6836 0.9562 0.269 Uiso 1 1 calc R . .
H2T2 H 0.1494 0.7476 0.9965 0.269 Uiso 1 1 calc R . .
H2T3 H 0.1324 0.6655 1.0124 0.269 Uiso 1 1 calc R . .
N2T N 0.582(2) 0.987(2) 0.5355(15) 0.064(9) Uiso 0.50 1 d PU . .
C3T C 0.547(2) 0.937(2) 0.5211(15) 0.042(8) Uiso 0.50 1 d PU . .
C4T C 0.507(2) 0.8749(18) 0.5043(15) 0.053(9) Uiso 0.50 1 d PU . .
H4T1 H 0.4669 0.8828 0.4799 0.079 Uiso 1 1 calc R . .
H4T2 H 0.4864 0.8479 0.5308 0.079 Uiso 1 1 calc R . .
H4T3 H 0.5393 0.8474 0.4897 0.079 Uiso 1 1 calc R . .
N3T N 0.742(2) 0.7126(19) 0.9398(16) 0.080(10) Uiso 0.50 1 d PU B 2
C5T C 0.808(3) 0.662(2) 0.932(2) 0.082(10) Uiso 0.50 1 d PU B 2
C6T C 0.795(3) 0.689(2) 0.8746(19) 0.088(11) Uiso 0.50 1 d PU B 2
H6T1 H 0.7437 0.6947 0.8662 0.131 Uiso 0.50 1 calc PR B 2
H6T2 H 0.8061 0.6526 0.8527 0.131 Uiso 0.50 1 calc PR B 2
H6T3 H 0.8291 0.7351 0.8716 0.131 Uiso 0.50 1 calc PR B 2

loop_
_atom_site_aniso_label
_atom_site_aniso_U_11
_atom_site_aniso_U_22
_atom_site_aniso_U_33
_atom_site_aniso_U_23
_atom_site_aniso_U_13
_atom_site_aniso_U_12
Fe1 0.0424(16) 0.0452(18) 0.0447(19) -0.0031(12) 0.0012(13) 0.0031(11)
Fe2 0.0314(14) 0.0340(14) 0.0330(16) 0.0015(13) 0.0039(11) 0.0100(11)
Fe3 0.0288(15) 0.0313(14) 0.0256(19) 0.0103(12) 0.0057(13) 0.0106(10)
Fe4 0.0346(15) 0.0386(15) 0.0217(17) 0.0080(13) 0.0048(12) 0.0137(10)
Fe5 0.0372(17) 0.0514(15) 0.030(2) 0.0017(13) -0.0041(12) 0.0154(11)
Fe6 0.0341(17) 0.0678(16) 0.0450(19) 0.0001(14) -0.0062(15) 0.0059(12)
Fe7 0.0317(13) 0.0333(14) 0.0352(16) 0.0081(12) 0.0074(12) 0.0055(12)
Fe8 0.0333(17) 0.0322(14) 0.0246(19) 0.0004(12) 0.0064(12) 0.0088(11)
Fe9 0.0381(16) 0.0437(15) 0.0286(17) 0.0099(12) 0.0130(12) 0.0153(12)
Fe10 0.0226(15) 0.0579(15) 0.041(2) 0.0113(11) -0.0003(12) 0.0206(12)
Fe11 0.0521(18) 0.0327(15) 0.0321(18) 0.0065(14) 0.0020(12) 0.0041(12)
Fe12 0.077(2) 0.065(2) 0.053(2) 0.0088(15) 0.0057(19) -0.0276(15)
Fe13 0.0427(16) 0.0455(15) 0.055(2) 0.0192(15) 0.0104(14) 0.0099(15)
P1 0.047(2) 0.051(2) 0.033(2) -0.0048(19) -0.0030(16) 0.014(2)
P2 0.0271(19) 0.051(2) 0.050(2) 0.007(2) 0.0092(19) 0.005(2)
P3 0.041(2) 0.0523(18) 0.036(2) 0.0112(19) 0.006(2) 0.0270(19)
P4 0.0310(18) 0.027(2) 0.027(2) 0.0104(16) 0.0019(16) 0.0114(18)
P5 0.055(2) 0.043(2) 0.033(3) 0.003(2) 0.0104(17) 0.0164(19)
P6 0.0405(19) 0.036(2) 0.031(2) 0.0095(19) 0.0154(18) 0.0111(17)
P7 0.027(2) 0.040(2) 0.044(3) 0.0179(17) 0.0051(18) 0.0084(15)
O1 0.0306(19) 0.033(3) 0.038(2) 0.002(2) 0.0063(18) 0.009(2)
O2 0.028(3) 0.053(2) 0.042(3) 0.0051(19) -0.001(3) 0.014(2)
O3 0.055(3) 0.040(3) 0.044(3) 0.015(3) 0.000(2) 0.001(3)
O4 0.022(3) 0.043(3) 0.042(5) 0.009(3) 0.001(3) 0.015(2)
O5 0.035(3) 0.043(3) 0.027(4) 0.006(3) -0.001(3) 0.009(2)
O6 0.028(3) 0.033(2) 0.035(4) 0.006(2) 0.004(3) 0.007(2)
O7 0.024(3) 0.033(2) 0.026(5) 0.004(2) 0.009(3) 0.014(2)
O8 0.034(3) 0.032(4) 0.024(4) 0.007(4) 0.003(3) 0.013(2)
O9 0.035(4) 0.035(5) 0.022(3) 0.012(3) 0.008(3) 0.014(3)
O10 0.014(4) 0.039(5) 0.027(4) 0.003(2) 0.002(3) 0.011(3)
O11 0.045(3) 0.053(4) 0.031(2) -0.006(3) 0.001(2) 0.016(4)
O12 0.045(4) 0.053(3) 0.035(4) -0.003(2) -0.001(3) 0.015(3)
O13 0.047(3) 0.052(3) 0.038(3) -0.004(2) -0.002(2) 0.011(2)
O14 0.021(4) 0.058(3) 0.056(4) 0.009(3) 0.013(3) 0.011(3)
O15 0.033(2) 0.041(4) 0.044(3) 0.006(4) 0.012(2) 0.007(2)
O16 0.030(3) 0.055(3) 0.049(2) 0.005(2) 0.004(2) 0.004(3)
O17 0.046(4) 0.047(3) 0.041(2) 0.008(2) 0.008(2) 0.030(3)
O18 0.042(2) 0.050(4) 0.030(4) 0.013(4) 0.003(3) 0.024(2)
O19 0.043(3) 0.055(2) 0.037(3) 0.007(2) 0.004(3) 0.020(2)
O20 0.031(3) 0.028(3) 0.030(4) 0.009(3) 0.002(3) 0.011(3)
O21 0.036(4) 0.036(3) 0.029(4) 0.002(2) 0.001(3) 0.010(3)
O22 0.0335(18) 0.029(4) 0.030(2) 0.003(2) 0.0050(18) 0.007(2)
O23 0.051(2) 0.043(4) 0.030(4) 0.011(3) 0.007(3) 0.016(2)
O24 0.050(3) 0.043(3) 0.038(3) 0.001(2) 0.012(3) 0.021(3)
O25 0.053(4) 0.039(2) 0.027(4) 0.009(2) 0.027(3) 0.018(2)
O26 0.042(2) 0.047(4) 0.037(3) 0.012(4) 0.017(2) 0.011(2)
O27 0.039(3) 0.039(4) 0.031(2) 0.009(3) 0.011(2) 0.012(3)
O28 0.043(3) 0.035(2) 0.029(3) 0.013(3) 0.016(3) 0.014(2)
O29 0.033(4) 0.046(2) 0.051(5) 0.018(2) 0.015(3) 0.004(3)
O30 0.037(4) 0.039(3) 0.037(4) 0.017(3) 0.008(3) 0.006(3)
O31 0.018(3) 0.037(3) 0.045(5) 0.019(2) 0.009(2) 0.015(2)
O32 0.022(2) 0.096(6) 0.071(5) 0.010(4) -0.005(3) 0.023(3)
O33 0.028(3) 0.099(5) 0.067(6) 0.010(5) -0.005(3) 0.012(3)
O34 0.048(3) 0.085(6) 0.039(4) -0.002(3) -0.015(3) 0.026(3)
O35 0.052(5) 0.086(6) 0.045(3) -0.002(3) -0.014(3) 0.022(4)
O36 0.039(4) 0.034(2) 0.047(4) 0.008(3) 0.012(4) 0.004(3)
O37 0.044(5) 0.038(4) 0.055(3) 0.005(3) 0.006(3) -0.002(3)
O38 0.062(5) 0.033(2) 0.045(5) -0.007(3) 0.017(4) 0.019(3)
O39 0.070(4) 0.039(4) 0.053(6) -0.007(3) 0.009(4) 0.010(3)
O40 0.056(4) 0.078(3) 0.074(5) -0.007(3) -0.022(4) -0.009(3)
O41 0.061(4) 0.062(3) 0.060(5) -0.008(3) -0.007(3) -0.011(3)
O42 0.056(5) 0.052(5) 0.020(2) 0.013(3) 0.007(2) 0.026(3)
O43 0.058(5) 0.060(4) 0.025(3) 0.007(3) 0.003(3) 0.025(4)
O44 0.055(5) 0.035(4) 0.034(3) 0.007(3) 0.017(3) 0.011(3)
O45 0.042(4) 0.035(4) 0.036(2) 0.008(3) 0.014(2) 0.007(4)
O46 0.045(3) 0.071(5) 0.055(5) 0.006(4) 0.025(4) 0.022(4)
O47 0.034(4) 0.069(4) 0.066(5) 0.008(3) 0.020(4) 0.027(4)
O48 0.031(4) 0.050(4) 0.038(4) 0.013(3) 0.018(4) 0.023(3)
O49 0.041(2) 0.044(4) 0.039(4) 0.019(4) 0.015(3) 0.032(3)
O50 0.083(6) 0.069(6) 0.052(3) 0.006(3) -0.017(4) -0.020(4)
O51 0.074(5) 0.054(6) 0.035(3) 0.006(3) -0.005(3) -0.007(4)
O52 0.113(4) 0.048(5) 0.054(6) -0.005(4) 0.002(5) -0.005(4)
O53 0.089(5) 0.039(3) 0.051(5) -0.005(4) 0.010(4) 0.012(3)
O54 0.115(6) 0.054(3) 0.067(5) 0.010(3) 0.001(6) -0.036(4)
O55 0.101(6) 0.049(2) 0.061(6) 0.023(3) 0.004(5) -0.021(3)
O56 0.035(2) 0.103(6) 0.116(6) 0.044(6) 0.021(3) -0.018(3)
O57 0.045(4) 0.081(5) 0.093(5) 0.034(4) 0.047(4) -0.004(5)
O58 0.057(3) 0.134(10) 0.150(12) 0.054(8) 0.015(5) -0.030(4)
O59 0.098(7) 0.140(11) 0.158(14) 0.049(9) 0.014(9) -0.021(7)
O60 0.061(4) 0.034(4) 0.029(5) 0.009(5) -0.009(4) -0.005(3)
C1 0.063(7) 0.059(5) 0.042(4) -0.018(4) 0.001(3) 0.006(6)
C3 0.071(9) 0.076(9) 0.041(6) -0.019(7) 0.009(7) 0.002(8)
C4 0.070(8) 0.074(9) 0.050(9) -0.017(7) -0.003(6) -0.005(7)
C5 0.038(3) 0.088(7) 0.070(10) 0.012(9) 0.020(6) -0.017(7)
C6 0.032(8) 0.103(10) 0.073(10) 0.006(10) 0.024(7) -0.016(9)
C7 0.033(3) 0.095(10) 0.078(11) 0.012(10) 0.017(7) -0.026(8)
C8 0.047(8) 0.086(7) 0.083(12) 0.014(9) 0.026(9) -0.023(7)
C9 0.058(6) 0.074(6) 0.051(5) 0.024(8) 0.008(6) 0.044(6)
C10 0.064(9) 0.070(6) 0.057(10) 0.026(8) 0.014(8) 0.049(7)
C11 0.056(9) 0.083(9) 0.047(6) 0.029(8) 0.003(6) 0.033(8)
C12 0.060(7) 0.078(9) 0.062(9) 0.036(9) 0.013(7) 0.052(7)
C13 0.050(6) 0.046(7) 0.046(9) 0.026(5) 0.006(5) 0.027(6)
C14 0.071(9) 0.042(9) 0.047(10) 0.029(6) 0.008(7) 0.020(7)
C15 0.054(9) 0.039(8) 0.054(10) 0.028(6) 0.004(7) 0.033(7)
C16 0.045(7) 0.056(9) 0.055(11) 0.017(7) 0.003(6) 0.039(6)
C17 0.082(8) 0.051(7) 0.034(4) -0.004(4) 0.022(5) 0.007(8)
C18 0.087(10) 0.058(9) 0.029(4) -0.004(7) 0.012(8) -0.001(8)
C19 0.106(11) 0.053(7) 0.038(9) -0.012(5) 0.006(9) 0.001(8)
C20 0.086(9) 0.064(9) 0.046(9) 0.006(8) 0.034(6) 0.014(8)
C21 0.051(6) 0.039(4) 0.038(8) 0.006(5) 0.002(7) 0.018(5)
C22 0.052(8) 0.040(4) 0.053(10) -0.001(7) 0.006(8) 0.019(6)
C23 0.069(10) 0.054(8) 0.040(8) 0.012(6) -0.002(7) 0.025(7)
C24 0.049(7) 0.045(8) 0.054(10) -0.002(8) 0.006(8) 0.022(6)
C25 0.032(6) 0.051(9) 0.093(9) 0.019(6) -0.018(4) 0.010(5)
C26 0.040(8) 0.070(10) 0.089(12) 0.010(7) -0.017(6) 0.000(7)
C27 0.026(8) 0.061(10) 0.110(11) 0.007(8) -0.024(7) 0.016(6)
C28 0.044(9) 0.058(10) 0.093(11) 0.030(7) -0.034(7) 0.016(7)
C29 0.024(3) 0.104(6) 0.072(5) 0.007(4) -0.004(3) 0.016(3)
C30 0.025(3) 0.111(7) 0.080(7) 0.005(5) -0.007(4) 0.015(3)
C31 0.016(7) 0.106(10) 0.090(9) -0.001(7) -0.001(7) 0.003(7)
C32 0.044(9) 0.130(9) 0.085(9) 0.017(7) -0.010(7) 0.030(7)
C33 0.037(6) 0.124(8) 0.086(11) -0.010(7) -0.018(8) 0.012(6)
C34 0.050(4) 0.086(6) 0.042(3) -0.001(3) -0.020(3) 0.025(4)
C35 0.057(6) 0.094(6) 0.046(4) -0.003(4) -0.025(4) 0.026(5)
C36 0.056(9) 0.101(8) 0.052(9) 0.009(7) -0.020(8) 0.030(6)
C37 0.067(8) 0.113(10) 0.043(5) -0.020(8) -0.031(7) 0.031(8)
C38 0.069(8) 0.106(9) 0.059(9) -0.008(8) -0.032(5) 0.014(6)
C39 0.047(5) 0.033(3) 0.057(4) 0.008(3) 0.004(4) 0.004(3)
C40 0.056(6) 0.036(4) 0.065(5) 0.012(4) 0.000(4) -0.001(4)
C41 0.087(9) 0.040(4) 0.061(9) 0.014(6) 0.006(7) -0.017(7)
C42 0.068(7) 0.044(8) 0.067(9) 0.014(7) 0.000(6) 0.016(6)
C43 0.054(8) 0.041(8) 0.057(8) 0.021(6) -0.004(6) 0.002(7)
C44 0.072(4) 0.036(3) 0.048(5) -0.013(3) 0.017(5) 0.014(3)
C45 0.083(5) 0.037(3) 0.050(6) -0.018(4) 0.021(5) 0.017(3)
C46 0.094(8) 0.043(6) 0.073(10) -0.028(7) 0.012(7) 0.016(6)
C47 0.098(8) 0.050(8) 0.051(9) -0.026(8) 0.031(7) 0.019(6)
C48 0.094(9) 0.026(7) 0.054(7) -0.013(6) 0.023(6) 0.016(7)
C49 0.065(4) 0.073(2) 0.071(5) -0.012(4) -0.016(3) -0.012(4)
C50 0.080(5) 0.083(3) 0.081(6) -0.021(5) -0.022(4) -0.016(5)
C51 0.102(10) 0.099(9) 0.083(7) -0.022(7) -0.033(6) -0.011(9)
C52 0.074(6) 0.109(9) 0.099(10) -0.033(10) -0.020(7) -0.032(6)
C53 0.107(9) 0.076(5) 0.096(11) -0.027(8) -0.033(9) -0.012(7)
C54 0.063(5) 0.061(4) 0.021(3) 0.013(3) 0.004(3) 0.024(4)
C55 0.081(6) 0.077(6) 0.021(3) 0.016(4) 0.003(4) 0.018(5)
C56 0.094(7) 0.118(10) 0.028(9) 0.029(8) 0.006(6) -0.002(6)
C57 0.125(9) 0.088(8) 0.047(9) 0.037(6) -0.003(9) 0.037(7)
C58 0.127(10) 0.100(8) 0.026(5) 0.000(6) 0.001(8) 0.013(7)
C59 0.052(4) 0.037(4) 0.036(3) 0.007(2) 0.017(3) 0.008(3)
C60 0.056(4) 0.047(4) 0.038(3) 0.007(3) 0.016(3) 0.002(3)
C64 0.043(3) 0.077(5) 0.068(5) 0.001(3) 0.025(4) 0.020(4)
C65 0.045(4) 0.090(6) 0.078(6) -0.011(5) 0.027(5) 0.019(5)
C66 0.059(9) 0.112(10) 0.082(8) -0.023(6) 0.026(7) 0.017(8)
C67 0.050(8) 0.116(9) 0.096(9) -0.006(8) 0.024(8) 0.036(7)
C68 0.049(7) 0.113(8) 0.085(10) -0.012(7) 0.031(7) 0.004(6)
C69 0.039(3) 0.052(4) 0.041(4) 0.009(3) 0.018(3) 0.025(3)
C70 0.040(4) 0.056(5) 0.049(6) 0.006(5) 0.016(4) 0.028(4)
C71 0.035(8) 0.073(8) 0.049(7) 0.009(7) 0.019(5) 0.031(7)
C72 0.048(6) 0.054(8) 0.055(8) 0.008(7) 0.008(6) 0.034(7)
C73 0.045(8) 0.058(5) 0.062(10) 0.002(6) 0.017(7) 0.030(6)
C74 0.082(5) 0.065(5) 0.045(3) 0.011(3) -0.015(3) -0.012(4)
C75 0.091(6) 0.077(6) 0.049(4) 0.014(4) -0.022(4) -0.014(5)
C76 0.095(7) 0.098(10) 0.067(9) 0.016(9) -0.037(6) -0.025(7)
C77 0.117(9) 0.087(9) 0.046(7) -0.002(9) -0.008(7) -0.017(8)
C78 0.089(10) 0.078(6) 0.046(9) 0.021(5) -0.010(8) -0.016(7)
C79 0.109(4) 0.041(3) 0.051(5) -0.008(4) 0.013(5) 0.004(4)
C80 0.123(5) 0.038(4) 0.055(6) -0.013(4) 0.014(5) 0.006(4)
C81 0.149(10) 0.035(5) 0.060(9) -0.013(7) 0.003(9) 0.001(6)
C82 0.143(10) 0.053(9) 0.058(7) -0.014(7) 0.022(8) 0.015(9)
C84 0.112(6) 0.051(2) 0.066(5) 0.016(4) 0.000(5) -0.027(4)
C85 0.118(7) 0.051(3) 0.069(6) 0.016(5) -0.009(6) -0.026(5)
C86 0.130(9) 0.056(6) 0.079(10) 0.012(8) -0.009(9) -0.017(7)
C87 0.122(8) 0.054(7) 0.072(10) 0.016(9) -0.011(8) -0.033(6)
C88 0.121(11) 0.061(9) 0.067(6) 0.020(6) -0.017(8) -0.011(9)
C89 0.044(3) 0.099(5) 0.120(6) 0.041(5) 0.038(4) -0.008(5)
C90 0.043(4) 0.117(6) 0.136(7) 0.038(6) 0.036(4) -0.003(6)
C91 0.045(4) 0.146(10) 0.155(11) 0.027(9) 0.031(7) -0.011(9)
C92 0.059(9) 0.142(10) 0.140(10) 0.050(8) 0.054(6) -0.018(9)
C93 0.072(9) 0.130(7) 0.150(12) 0.019(8) 0.025(9) 0.021(7)
C94 0.076(3) 0.140(10) 0.158(13) 0.047(8) 0.007(6) -0.028(5)
C95 0.073(3) 0.141(10) 0.162(13) 0.042(9) -0.006(7) -0.031(6)
C96 0.084(8) 0.150(11) 0.170(16) 0.047(10) -0.005(11) -0.017(8)
C97 0.097(7) 0.161(13) 0.166(14) 0.035(10) -0.013(9) -0.029(10)
C98 0.066(9) 0.139(13) 0.167(14) 0.041(10) 0.007(9) -0.027(10)

loop_
_atom_type_symbol
_atom_type_description
_atom_type_scat_dispersion_real
_atom_type_scat_dispersion_imag
_atom_type_scat_source
C C 0.0033 0.0016 'International Tables Vol C Tables 4.2.6.8 and 6.1.1.4'
H H 0.0000 0.0000 'International Tables Vol C Tables 4.2.6.8 and 6.1.1.4'
N N 0.0061 0.0033 'International Tables Vol C Tables 4.2.6.8 and 6.1.1.4'
O O 0.0106 0.0060 'International Tables Vol C Tables 4.2.6.8 and 6.1.1.4'
P P 0.1023 0.0942 'International Tables Vol C Tables 4.2.6.8 and 6.1.1.4'
Fe Fe 0.3463 0.8444 'International Tables Vol C Tables 4.2.6.8 and 6.1.1.4'

loop_
_geom_angle_atom_site_label_1
_geom_angle_atom_site_label_2
_geom_angle_atom_site_label_3
_geom_angle
_geom_angle_site_symmetry_1
_geom_angle_site_symmetry_3
_geom_angle_publ_flag
O1 Fe1 O39 97.3(5) . . ?
O1 Fe1 O37 95.8(5) . . ?
O39 Fe1 O37 89.6(5) . . ?
O1 Fe1 O41 176.1(5) . . ?
O39 Fe1 O41 85.2(6) . . ?
O37 Fe1 O41 87.2(5) . . ?
O1 Fe1 O13 91.3(5) . . ?
O39 Fe1 O13 93.3(5) . . ?
O37 Fe1 O13 172.0(5) . . ?
O41 Fe1 O13 85.6(6) . . ?
O1 Fe1 O16 90.8(5) . . ?
O39 Fe1 O16 169.8(6) . . ?
O37 Fe1 O16 95.8(5) . . ?
O41 Fe1 O16 86.4(5) . . ?
O13 Fe1 O16 80.3(5) . . ?
O11 Fe2 O1 93.4(5) . . ?
O11 Fe2 O7 93.3(5) . . ?
O1 Fe2 O7 95.5(4) . . ?
O11 Fe2 O38 94.3(5) . . ?
O1 Fe2 O38 90.5(4) . . ?
O7 Fe2 O38 170.0(5) . . ?
O11 Fe2 O49 90.4(5) . . ?
O1 Fe2 O49 171.7(4) . . ?
O7 Fe2 O49 91.6(4) . . ?
O38 Fe2 O49 81.8(4) . . ?
O11 Fe2 O22 169.8(4) . . ?
O1 Fe2 O22 77.7(5) . . ?
O7 Fe2 O22 82.8(4) . . ?
O38 Fe2 O22 90.8(5) . . ?
O49 Fe2 O22 99.0(4) . . ?
O31 Fe3 O10 94.4(5) . . ?
O31 Fe3 O20 95.5(4) . . ?
O10 Fe3 O20 91.4(4) . . ?
O31 Fe3 O8 87.3(4) . . ?
O10 Fe3 O8 92.8(4) . . ?
O20 Fe3 O8 174.8(5) . . ?
O31 Fe3 O48 90.9(5) . . ?
O10 Fe3 O48 173.2(4) . . ?
O20 Fe3 O48 83.8(4) . . ?
O8 Fe3 O48 91.7(4) . . ?
O31 Fe3 O7 174.3(4) . . ?
O10 Fe3 O7 84.6(4) . . ?
O20 Fe3 O7 90.2(4) . . ?
O8 Fe3 O7 87.1(4) . . ?
O48 Fe3 O7 90.5(5) . . ?
O28 Fe4 O18 95.2(4) . . ?
O28 Fe4 O5 173.2(5) . . ?
O18 Fe4 O5 91.4(4) . . ?
O28 Fe4 O8 85.6(4) . . ?
O18 Fe4 O8 178.3(5) . . ?
O5 Fe4 O8 87.9(4) . . ?
O28 Fe4 O9 89.4(5) . . ?
O18 Fe4 O9 90.1(4) . . ?
O5 Fe4 O9 89.1(4) . . ?
O8 Fe4 O9 91.4(4) . . ?
O28 Fe4 O42 91.2(5) . . ?
O18 Fe4 O42 85.9(5) . . ?
O5 Fe4 O42 90.7(5) . . ?
O8 Fe4 O42 92.5(4) . . ?
O9 Fe4 O42 176.1(4) . . ?
O2 Fe5 O12 92.2(5) . . ?
O2 Fe5 O5 94.4(5) . . ?
O12 Fe5 O5 95.7(5) . . ?
O2 Fe5 O43 173.7(5) . . ?
O12 Fe5 O43 91.1(5) . . ?
O5 Fe5 O43 90.6(5) . . ?
O2 Fe5 O34 92.2(5) . . ?
O12 Fe5 O34 92.5(6) . . ?
O5 Fe5 O34 169.3(5) . . ?
O43 Fe5 O34 82.4(5) . . ?
O2 Fe5 O19 77.1(4) . . ?
O12 Fe5 O19 169.2(5) . . ?
O5 Fe5 O19 83.6(5) . . ?
O43 Fe5 O19 99.6(4) . . ?
O34 Fe5 O19 89.7(5) . . ?
O2 Fe6 O33 96.3(5) . . ?
O2 Fe6 O40 173.7(6) . . ?
O33 Fe6 O40 87.9(6) . . ?
O2 Fe6 O35 98.2(5) . . ?
O33 Fe6 O35 87.3(5) . . ?
O40 Fe6 O35 86.6(6) . . ?
O2 Fe6 O13 90.7(5) . . ?
O33 Fe6 O13 172.5(5) . . ?
O40 Fe6 O13 84.9(5) . . ?
O35 Fe6 O13 94.2(5) . . ?
O2 Fe6 O16 88.5(5) . . ?
O33 Fe6 O16 97.6(5) . . ?
O40 Fe6 O16 86.3(6) . . ?
O35 Fe6 O16 171.1(5) . . ?
O13 Fe6 O16 80.0(5) . . ?
O15 Fe7 O1 91.9(5) . . ?
O15 Fe7 O6 94.8(4) . . ?
O1 Fe7 O6 97.5(5) . . ?
O15 Fe7 O36 93.0(4) . . ?
O1 Fe7 O36 92.6(5) . . ?
O6 Fe7 O36 167.1(6) . . ?
O15 Fe7 O45 91.8(5) . . ?
O1 Fe7 O45 173.9(4) . . ?
O6 Fe7 O45 87.0(5) . . ?
O36 Fe7 O45 82.4(5) . . ?
O15 Fe7 O22 168.9(5) . . ?
O1 Fe7 O22 77.4(4) . . ?
O6 Fe7 O22 83.7(4) . . ?
O36 Fe7 O22 90.5(4) . . ?
O45 Fe7 O22 99.2(4) . . ?
O10 Fe8 O21 94.5(4) . . ?
O10 Fe8 O6 88.1(5) . . ?
O21 Fe8 O6 95.9(5) . . ?
O10 Fe8 O44 177.3(4) . . ?
O21 Fe8 O44 88.0(4) . . ?
O6 Fe8 O44 92.6(5) . . ?
O10 Fe8 O25 89.1(4) . . ?
O21 Fe8 O25 168.3(5) . . ?
O6 Fe8 O25 95.3(5) . . ?
O44 Fe8 O25 88.2(4) . . ?
O10 Fe8 O60 84.9(5) . . ?
O21 Fe8 O60 82.1(5) . . ?
O6 Fe8 O60 172.6(5) . . ?
O44 Fe8 O60 94.5(5) . . ?
O25 Fe8 O60 87.2(5) . . ?
O17 Fe9 O4 98.1(5) . . ?
O17 Fe9 O24 107.0(5) . . ?
O4 Fe9 O24 154.8(5) . . ?
O17 Fe9 O9 94.5(4) . . ?
O4 Fe9 O9 89.6(4) . . ?
O24 Fe9 O9 89.8(5) . . ?
O17 Fe9 O46 90.4(5) . . ?
O4 Fe9 O46 90.2(5) . . ?
O24 Fe9 O46 88.4(5) . . ?
O9 Fe9 O46 175.1(5) . . ?
O2 Fe10 O32 92.5(6) . . ?
O2 Fe10 O14 92.2(5) . . ?
O32 Fe10 O14 95.7(5) . . ?
O2 Fe10 O47 173.9(6) . . ?
O32 Fe10 O47 81.9(6) . . ?
O14 Fe10 O47 90.7(5) . . ?
O2 Fe10 O4 97.2(5) . . ?
O32 Fe10 O4 167.8(5) . . ?
O14 Fe10 O4 91.3(5) . . ?
O47 Fe10 O4 88.1(5) . . ?
O2 Fe10 O19 78.6(4) . . ?
O32 Fe10 O19 89.7(5) . . ?
O14 Fe10 O19 169.6(4) . . ?
O47 Fe10 O19 98.9(5) . . ?
O4 Fe10 O19 85.0(5) . . ?
O30 Fe11 O3 93.2(4) . . ?
O30 Fe11 O27 95.1(5) . . ?
O3 Fe11 O27 91.2(5) . . ?
O30 Fe11 O23 88.7(4) . . ?
O3 Fe11 O23 177.7(5) . . ?
O27 Fe11 O23 89.9(5) . . ?
O30 Fe11 O51 89.6(5) . . ?
O3 Fe11 O51 94.4(5) . . ?
O27 Fe11 O51 172.5(5) . . ?
O23 Fe11 O51 84.3(5) . . ?
O30 Fe11 O53 174.3(5) . . ?
O3 Fe11 O53 90.8(5) . . ?
O27 Fe11 O53 88.9(5) . . ?
O23 Fe11 O53 87.2(5) . . ?
O51 Fe11 O53 86.1(6) . . ?
O3 Fe12 O52 102.5(6) . . ?
O3 Fe12 O50 101.4(6) . . ?
O52 Fe12 O50 88.4(6) . . ?
O3 Fe12 O54 99.0(6) . . ?
O52 Fe12 O54 85.4(6) . . ?
O50 Fe12 O54 159.5(7) . . ?
O3 Fe12 O58 97.4(7) . . ?
O52 Fe12 O58 160.1(8) . . ?
O50 Fe12 O58 87.7(7) . . ?
O54 Fe12 O58 91.6(7) . . ?
O3 Fe13 O29 95.5(5) . . ?
O3 Fe13 O26 99.5(5) . . ?
O29 Fe13 O26 93.9(5) . . ?
O3 Fe13 O55 97.6(6) . . ?
O29 Fe13 O55 166.4(6) . . ?
O26 Fe13 O55 87.5(6) . . ?
O3 Fe13 O56 108.2(7) . . ?
O29 Fe13 O56 89.4(5) . . ?
O26 Fe13 O56 151.6(6) . . ?
O55 Fe13 O56 83.1(6) . . ?
O3 Fe13 O57 172.7(6) . . ?
O29 Fe13 O57 88.9(5) . . ?
O26 Fe13 O57 85.9(6) . . ?
O55 Fe13 O57 77.7(6) . . ?
O56 Fe13 O57 66.0(7) . . ?
O12 P1 O13 111.1(6) . . ?
O12 P1 O11 112.6(7) . . ?
O13 P1 O11 109.7(7) . . ?
O12 P1 C1 107.9(9) . . ?
O13 P1 C1 108.7(9) . . ?
O11 P1 C1 106.7(8) . . ?
O14 P2 O15 113.4(7) . . ?
O14 P2 O16 110.0(7) . . ?
O15 P2 O16 109.9(7) . . ?
O14 P2 C5 106.6(8) . . ?
O15 P2 C5 108.3(9) . . ?
O16 P2 C5 108.4(10) . . ?
O18 P3 O17 110.8(7) . . ?
O18 P3 O19 110.5(6) . . ?
O17 P3 O19 110.3(7) . . ?
O18 P3 C9 111.2(8) . . ?
O17 P3 C9 106.1(8) . . ?
O19 P3 C9 107.8(9) . . ?
O22 P4 O20 110.9(7) . . ?
O22 P4 O21 109.6(6) . . ?
O20 P4 O21 110.8(6) . . ?
O22 P4 C13 109.1(8) . . ?
O20 P4 C13 108.0(7) . . ?
O21 P4 C13 108.5(9) . . ?
O25 P5 O23 114.0(6) . . ?
O25 P5 O24 104.5(7) . . ?
O23 P5 O24 110.3(6) . . ?
O25 P5 C17 110.0(8) . . ?
O23 P5 C17 108.4(9) . . ?
O24 P5 C17 109.5(8) . . ?
O28 P6 O27 111.3(6) . . ?
O28 P6 O26 110.7(7) . . ?
O27 P6 O26 109.4(7) . . ?
O28 P6 C21 109.9(9) . . ?
O27 P6 C21 107.2(8) . . ?
O26 P6 C21 108.3(8) . . ?
O29 P7 O30 111.0(6) . . ?
O29 P7 O31 110.1(7) . . ?
O30 P7 O31 112.8(6) . . ?
O29 P7 C25 108.5(8) . . ?
O30 P7 C25 109.7(10) . . ?
O31 P7 C25 104.6(8) . . ?
Fe1 O1 Fe2 121.9(6) . . ?
Fe1 O1 Fe7 122.1(5) . . ?
Fe2 O1 Fe7 108.6(6) . . ?
Fe6 O2 Fe10 122.1(6) . . ?
Fe6 O2 Fe5 119.6(7) . . ?
Fe10 O2 Fe5 107.7(5) . . ?
Fe13 O3 Fe12 119.6(6) . . ?
Fe13 O3 Fe11 124.5(7) . . ?
Fe12 O3 Fe11 115.9(7) . . ?
Fe9 O4 Fe10 120.9(5) . . ?
Fe5 O5 Fe4 123.4(5) . . ?
Fe7 O6 Fe8 122.7(6) . . ?
Fe2 O7 Fe3 123.2(5) . . ?
Fe3 O8 Fe4 138.1(5) . . ?
Fe9 O9 Fe4 130.6(6) . . ?
Fe8 O10 Fe3 136.1(5) . . ?
P1 O11 Fe2 139.6(7) . . ?
P1 O12 Fe5 137.2(8) . . ?
P1 O13 Fe1 128.3(7) . . ?
P1 O13 Fe6 124.7(7) . . ?
Fe1 O13 Fe6 99.7(5) . . ?
P2 O14 Fe10 138.8(7) . . ?
P2 O15 Fe7 139.5(8) . . ?
P2 O16 Fe1 126.2(8) . . ?
P2 O16 Fe6 129.0(7) . . ?
Fe1 O16 Fe6 97.6(5) . . ?
P3 O17 Fe9 124.0(6) . . ?
P3 O18 Fe4 129.0(6) . . ?
P3 O19 Fe10 127.7(8) . . ?
P3 O19 Fe5 125.1(6) . . ?
Fe10 O19 Fe5 95.3(4) . . ?
P4 O20 Fe3 126.5(6) . . ?
P4 O21 Fe8 124.7(7) . . ?
P4 O22 Fe2 125.9(6) . . ?
P4 O22 Fe7 129.0(7) . . ?
Fe2 O22 Fe7 94.5(5) . . ?
P5 O23 Fe11 157.6(7) . . ?
P5 O24 Fe9 104.2(6) . . ?
P5 O25 Fe8 134.5(7) . . ?
P6 O26 Fe13 133.2(7) . . ?
P6 O27 Fe11 144.1(7) . . ?
P6 O28 Fe4 143.2(7) . . ?
P7 O29 Fe13 138.4(8) . . ?
P7 O30 Fe11 135.7(6) . . ?
P7 O31 Fe3 144.9(6) . . ?
C29 O32 Fe10 131.4(14) . . ?
C29 O33 Fe6 134.9(14) . . ?
C34 O34 Fe5 128.0(13) . . ?
C34 O35 Fe6 129.6(15) . . ?
C39 O36 Fe7 128.4(13) . . ?
C39 O37 Fe1 131.0(12) . . ?
C44 O38 Fe2 126.4(13) . . ?
C44 O39 Fe1 132.9(14) . . ?
C49 O40 Fe6 132.6(15) . . ?
C49 O41 Fe1 130.5(15) . . ?
C54 O42 Fe4 127.3(12) . . ?
C54 O43 Fe5 142.2(13) . . ?
C59 O44 Fe8 122.0(11) . . ?
C59 O45 Fe7 135.1(11) . . ?
C64 O46 Fe9 121.0(15) . . ?
C64 O47 Fe10 135.8(14) . . ?
C69 O48 Fe3 126.9(11) . . ?
C69 O49 Fe2 138.2(10) . . ?
C74 O50 Fe12 125.9(15) . . ?
C74 O51 Fe11 139.8(15) . . ?
C79 O52 Fe12 129.7(16) . . ?
C79 O53 Fe11 133.5(15) . . ?
C84 O54 Fe12 120.0(14) . . ?
C84 O55 Fe13 129.8(15) . . ?
C89 O56 Fe13 91.9(14) . . ?
C89 O57 Fe13 87.3(15) . . ?
C94 O58 Fe12 103(2) . . ?
C3 C1 C2 105.8(16) . . ?
C3 C1 C4 106.4(19) . . ?
C2 C1 C4 110.5(17) . . ?
C3 C1 P1 110.3(14) . . ?
C2 C1 P1 112.8(16) . . ?
C4 C1 P1 110.7(14) . . ?
C1 C2 H2A 109.5 . . ?
C1 C2 H2B 109.5 . . ?
H2A C2 H2B 109.5 . . ?
C1 C2 H2C 109.5 . . ?
H2A C2 H2C 109.5 . . ?
H2B C2 H2C 109.5 . . ?
C1 C3 H3A 109.5 . . ?
C1 C3 H3B 109.5 . . ?
H3A C3 H3B 109.5 . . ?
C1 C3 H3C 109.5 . . ?
H3A C3 H3C 109.5 . . ?
H3B C3 H3C 109.5 . . ?
C1 C4 H4A 109.5 . . ?
C1 C4 H4B 109.5 . . ?
H4A C4 H4B 109.5 . . ?
C1 C4 H4C 109.5 . . ?
H4A C4 H4C 109.5 . . ?
H4B C4 H4C 109.5 . . ?
C8 C5 C6 108.5(19) . . ?
C8 C5 C7 104.9(19) . . ?
C6 C5 C7 113.5(18) . . ?
C8 C5 P2 111.1(14) . . ?
C6 C5 P2 109.1(15) . . ?
C7 C5 P2 109.7(15) . . ?
C5 C6 H6A 109.5 . . ?
C5 C6 H6B 109.5 . . ?
H6A C6 H6B 109.5 . . ?
C5 C6 H6C 109.5 . . ?
H6A C6 H6C 109.5 . . ?
H6B C6 H6C 109.5 . . ?
C5 C7 H7A 109.5 . . ?
C5 C7 H7B 109.5 . . ?
H7A C7 H7B 109.5 . . ?
C5 C7 H7C 109.5 . . ?
H7A C7 H7C 109.5 . . ?
H7B C7 H7C 109.5 . . ?
C5 C8 H8A 109.5 . . ?
C5 C8 H8B 109.5 . . ?
H8A C8 H8B 109.5 . . ?
C5 C8 H8C 109.5 . . ?
H8A C8 H8C 109.5 . . ?
H8B C8 H8C 109.5 . . ?
C11 C9 C10 109.4(16) . . ?
C11 C9 C12 108.5(18) . . ?
C10 C9 C12 110.1(15) . . ?
C11 C9 P3 108.7(13) . . ?
C10 C9 P3 110.0(15) . . ?
C12 C9 P3 110.1(13) . . ?
C9 C10 H10A 109.5 . . ?
C9 C10 H10B 109.5 . . ?
H10A C10 H10B 109.5 . . ?
C9 C10 H10C 109.5 . . ?
H10A C10 H10C 109.5 . . ?
H10B C10 H10C 109.5 . . ?
C9 C11 H11A 109.5 . . ?
C9 C11 H11B 109.5 . . ?
H11A C11 H11B 109.5 . . ?
C9 C11 H11C 109.5 . . ?
H11A C11 H11C 109.5 . . ?
H11B C11 H11C 109.5 . . ?
C9 C12 H12A 109.5 . . ?
C9 C12 H12B 109.5 . . ?
H12A C12 H12B 109.5 . . ?
C9 C12 H12C 109.5 . . ?
H12A C12 H12C 109.5 . . ?
H12B C12 H12C 109.5 . . ?
C15 C13 C14 105.4(15) . . ?
C15 C13 C16 107.7(15) . . ?
C14 C13 C16 110.6(17) . . ?
C15 C13 P4 112.2(15) . . ?
C14 C13 P4 107.1(12) . . ?
C16 C13 P4 113.5(12) . . ?
C13 C14 H14A 109.5 . . ?
C13 C14 H14B 109.5 . . ?
H14A C14 H14B 109.5 . . ?
C13 C14 H14C 109.5 . . ?
H14A C14 H14C 109.5 . . ?
H14B C14 H14C 109.5 . . ?
C13 C15 H15A 109.5 . . ?
C13 C15 H15B 109.5 . . ?
H15A C15 H15B 109.5 . . ?
C13 C15 H15C 109.5 . . ?
H15A C15 H15C 109.5 . . ?
H15B C15 H15C 109.5 . . ?
C13 C16 H16A 109.5 . . ?
C13 C16 H16B 109.5 . . ?
H16A C16 H16B 109.5 . . ?
C13 C16 H16C 109.5 . . ?
H16A C16 H16C 109.5 . . ?
H16B C16 H16C 109.5 . . ?
C19 C17 C18 115(2) . . ?
C19 C17 C20 108.1(16) . . ?
C18 C17 C20 108.3(16) . . ?
C19 C17 P5 103.9(13) . . ?
C18 C17 P5 111.9(14) . . ?
C20 C17 P5 109.1(16) . . ?
C17 C18 H18A 109.5 . . ?
C17 C18 H18B 109.5 . . ?
H18A C18 H18B 109.5 . . ?
C17 C18 H18C 109.5 . . ?
H18A C18 H18C 109.5 . . ?
H18B C18 H18C 109.5 . . ?
C17 C19 H19A 109.5 . . ?
C17 C19 H19B 109.5 . . ?
H19A C19 H19B 109.5 . . ?
C17 C19 H19C 109.5 . . ?
H19A C19 H19C 109.5 . . ?
H19B C19 H19C 109.5 . . ?
C17 C20 H20A 109.5 . . ?
C17 C20 H20B 109.5 . . ?
H20A C20 H20B 109.5 . . ?
C17 C20 H20C 109.5 . . ?
H20A C20 H20C 109.5 . . ?
H20B C20 H20C 109.5 . . ?
C22 C21 C23 107.9(15) . . ?
C22 C21 C24 111.4(15) . . ?
C23 C21 C24 107.8(16) . . ?
C22 C21 P6 112.3(14) . . ?
C23 C21 P6 108.6(13) . . ?
C24 C21 P6 108.7(12) . . ?
C21 C22 H22A 109.5 . . ?
C21 C22 H22B 109.5 . . ?
H22A C22 H22B 109.5 . . ?
C21 C22 H22C 109.5 . . ?
H22A C22 H22C 109.5 . . ?
H22B C22 H22C 109.5 . . ?
C21 C23 H23A 109.5 . . ?
C21 C23 H23B 109.5 . . ?
H23A C23 H23B 109.5 . . ?
C21 C23 H23C 109.5 . . ?
H23A C23 H23C 109.5 . . ?
H23B C23 H23C 109.5 . . ?
C21 C24 H24A 109.5 . . ?
C21 C24 H24B 109.5 . . ?
H24A C24 H24B 109.5 . . ?
C21 C24 H24C 109.5 . . ?
H24A C24 H24C 109.5 . . ?
H24B C24 H24C 109.5 . . ?
C27 C25 C28 109.2(15) . . ?
C27 C25 C26 108.8(16) . . ?
C28 C25 C26 105.9(18) . . ?
C27 C25 P7 110.5(17) . . ?
C28 C25 P7 111.0(12) . . ?
C26 C25 P7 111.3(13) . . ?
C25 C26 H26A 109.5 . . ?
C25 C26 H26B 109.5 . . ?
H26A C26 H26B 109.5 . . ?
C25 C26 H26C 109.5 . . ?
H26A C26 H26C 109.5 . . ?
H26B C26 H26C 109.5 . . ?
C25 C27 H27A 109.5 . . ?
C25 C27 H27B 109.5 . . ?
H27A C27 H27B 109.5 . . ?
C25 C27 H27C 109.5 . . ?
H27A C27 H27C 109.5 . . ?
H27B C27 H27C 109.5 . . ?
C25 C28 H28A 109.5 . . ?
C25 C28 H28B 109.5 . . ?
H28A C28 H28B 109.5 . . ?
C25 C28 H28C 109.5 . . ?
H28A C28 H28C 109.5 . . ?
H28B C28 H28C 109.5 . . ?
O32 C29 O33 121(2) . . ?
O32 C29 C30 119(2) . . ?
O33 C29 C30 119(2) . . ?
C32 C30 C31 108(2) . . ?
C32 C30 C29 109.0(17) . . ?
C31 C30 C29 105(2) . . ?
C32 C30 C33 116(2) . . ?
C31 C30 C33 110.9(19) . . ?
C29 C30 C33 108.0(19) . . ?
C30 C31 H31A 109.5 . . ?
C30 C31 H31B 109.5 . . ?
H31A C31 H31B 109.5 . . ?
C30 C31 H31C 109.5 . . ?
H31A C31 H31C 109.5 . . ?
H31B C31 H31C 109.5 . . ?
C30 C32 H32A 109.5 . . ?
C30 C32 H32B 109.5 . . ?
H32A C32 H32B 109.5 . . ?
C30 C32 H32C 109.5 . . ?
H32A C32 H32C 109.5 . . ?
H32B C32 H32C 109.5 . . ?
C30 C33 H33A 109.5 . . ?
C30 C33 H33B 109.5 . . ?
H33A C33 H33B 109.5 . . ?
C30 C33 H33C 109.5 . . ?
H33A C33 H33C 109.5 . . ?
H33B C33 H33C 109.5 . . ?
O34 C34 O35 124(2) . . ?
O34 C34 C35 120(2) . . ?
O35 C34 C35 116(2) . . ?
C37 C35 C36 112(2) . . ?
C37 C35 C38 104(2) . . ?
C36 C35 C38 108.4(17) . . ?
C37 C35 C34 113.7(18) . . ?
C36 C35 C34 107.1(19) . . ?
C38 C35 C34 112(2) . . ?
C35 C36 H36A 109.5 . . ?
C35 C36 H36B 109.5 . . ?
H36A C36 H36B 109.5 . . ?
C35 C36 H36C 109.5 . . ?
H36A C36 H36C 109.5 . . ?
H36B C36 H36C 109.5 . . ?
C35 C37 H37A 109.5 . . ?
C35 C37 H37B 109.5 . . ?
H37A C37 H37B 109.5 . . ?
C35 C37 H37C 109.5 . . ?
H37A C37 H37C 109.5 . . ?
H37B C37 H37C 109.5 . . ?
C35 C38 H38A 109.5 . . ?
C35 C38 H38B 109.5 . . ?
H38A C38 H38B 109.5 . . ?
C35 C38 H38C 109.5 . . ?
H38A C38 H38C 109.5 . . ?
H38B C38 H38C 109.5 . . ?
O36 C39 O37 125.0(17) . . ?
O36 C39 C40 116.7(19) . . ?
O37 C39 C40 118.3(18) . . ?
C42 C40 C43 109(2) . . ?
C42 C40 C39 111.9(16) . . ?
C43 C40 C39 105.6(15) . . ?
C42 C40 C41 113.5(17) . . ?
C43 C40 C41 109.4(16) . . ?
C39 C40 C41 107.5(18) . . ?
C40 C41 H41A 109.5 . . ?
C40 C41 H41B 109.5 . . ?
H41A C41 H41B 109.5 . . ?
C40 C41 H41C 109.5 . . ?
H41A C41 H41C 109.5 . . ?
H41B C41 H41C 109.5 . . ?
C40 C42 H42A 109.5 . . ?
C40 C42 H42B 109.5 . . ?
H42A C42 H42B 109.5 . . ?
C40 C42 H42C 109.5 . . ?
H42A C42 H42C 109.5 . . ?
H42B C42 H42C 109.5 . . ?
C40 C43 H43A 109.5 . . ?
C40 C43 H43B 109.5 . . ?
H43A C43 H43B 109.5 . . ?
C40 C43 H43C 109.5 . . ?
H43A C43 H43C 109.5 . . ?
H43B C43 H43C 109.5 . . ?
O39 C44 O38 124.2(17) . . ?
O39 C44 C45 123(2) . . ?
O38 C44 C45 112.1(19) . . ?
C44 C45 C47 110.5(16) . . ?
C44 C45 C48 111.8(17) . . ?
C47 C45 C48 109.6(18) . . ?
C44 C45 C46 108.7(18) . . ?
C47 C45 C46 106.6(17) . . ?
C48 C45 C46 109.6(17) . . ?
C45 C46 H46A 109.5 . . ?
C45 C46 H46B 109.5 . . ?
H46A C46 H46B 109.5 . . ?
C45 C46 H46C 109.5 . . ?
H46A C46 H46C 109.5 . . ?
H46B C46 H46C 109.5 . . ?
C45 C47 H47A 109.5 . . ?
C45 C47 H47B 109.5 . . ?
H47A C47 H47B 109.5 . . ?
C45 C47 H47C 109.5 . . ?
H47A C47 H47C 109.5 . . ?
H47B C47 H47C 109.5 . . ?
C45 C48 H48A 109.5 . . ?
C45 C48 H48B 109.5 . . ?
H48A C48 H48B 109.5 . . ?
C45 C48 H48C 109.5 . . ?
H48A C48 H48C 109.5 . . ?
H48B C48 H48C 109.5 . . ?
O40 C49 O41 123(2) . . ?
O40 C49 C50 120(2) . . ?
O41 C49 C50 117(2) . . ?
C52 C50 C51 102(2) . . ?
C52 C50 C49 104(2) . . ?
C51 C50 C49 110(2) . . ?
C52 C50 C53 118(2) . . ?
C51 C50 C53 113(2) . . ?
C49 C50 C53 109(2) . . ?
C50 C51 H51A 109.5 . . ?
C50 C51 H51B 109.5 . . ?
H51A C51 H51B 109.5 . . ?
C50 C51 H51C 109.5 . . ?
H51A C51 H51C 109.5 . . ?
H51B C51 H51C 109.5 . . ?
C50 C52 H52A 109.5 . . ?
C50 C52 H52B 109.5 . . ?
H52A C52 H52B 109.5 . . ?
C50 C52 H52C 109.5 . . ?
H52A C52 H52C 109.5 . . ?
H52B C52 H52C 109.5 . . ?
C50 C53 H53A 109.5 . . ?
C50 C53 H53B 109.5 . . ?
H53A C53 H53B 109.5 . . ?
C50 C53 H53C 109.5 . . ?
H53A C53 H53C 109.5 . . ?
H53B C53 H53C 109.5 . . ?
O42 C54 O43 120.5(17) . . ?
O42 C54 C55 120(2) . . ?
O43 C54 C55 120(2) . . ?
C57 C55 C56 97.3(18) . . ?
C57 C55 C54 106.6(17) . . ?
C56 C55 C54 114(2) . . ?
C57 C55 C58 118(2) . . ?
C56 C55 C58 109.6(18) . . ?
C54 C55 C58 111.2(17) . . ?
C55 C56 H56A 109.5 . . ?
C55 C56 H56B 109.5 . . ?
H56A C56 H56B 109.5 . . ?
C55 C56 H56C 109.5 . . ?
H56A C56 H56C 109.5 . . ?
H56B C56 H56C 109.5 . . ?
C55 C57 H57A 109.5 . . ?
C55 C57 H57B 109.5 . . ?
H57A C57 H57B 109.5 . . ?
C55 C57 H57C 109.5 . . ?
H57A C57 H57C 109.5 . . ?
H57B C57 H57C 109.5 . . ?
C55 C58 H58A 109.5 . . ?
C55 C58 H58B 109.5 . . ?
H58A C58 H58B 109.5 . . ?
C55 C58 H58C 109.5 . . ?
H58A C58 H58C 109.5 . . ?
H58B C58 H58C 109.5 . . ?
O45 C59 O44 130.2(15) . . ?
O45 C59 C60 113.1(14) . . ?
O44 C59 C60 114.8(15) . . ?
C63A C60 C61 126(3) . . ?
C63A C60 C62 36(2) . . ?
C61 C60 C62 117(2) . . ?
C63A C60 C61A 123.6(16) . . ?
C61 C60 C61A 42(2) . . ?
C62 C60 C61A 145(2) . . ?
C63A C60 C63 68(2) . . ?
C61 C60 C63 106(2) . . ?
C62 C60 C63 104(2) . . ?
C61A C60 C63 69(2) . . ?
C63A C60 C62A 104.0(16) . . ?
C61 C60 C62A 61(2) . . ?
C62 C60 C62A 71(2) . . ?
C61A C60 C62A 102.9(14) . . ?
C63 C60 C62A 158(2) . . ?
C63A C60 C59 117.7(14) . . ?
C61 C60 C59 116(2) . . ?
C62 C60 C59 109.8(19) . . ?
C61A C60 C59 105.1(15) . . ?
C63 C60 C59 101.6(19) . . ?
C62A C60 C59 99.8(13) . . ?
C60 C61 H61A 109.5 . . ?
C60 C61 H61B 109.5 . . ?
H61A C61 H61B 109.5 . . ?
C60 C61 H61C 109.5 . . ?
H61A C61 H61C 109.5 . . ?
H61B C61 H61C 109.5 . . ?
C60 C62 H62A 109.5 . . ?
C60 C62 H62B 109.5 . . ?
H62A C62 H62B 109.5 . . ?
C60 C62 H62C 109.5 . . ?
H62A C62 H62C 109.5 . . ?
H62B C62 H62C 109.5 . . ?
C60 C63 H63D 109.5 . . ?
C60 C63 H63E 109.5 . . ?
H63D C63 H63E 109.5 . . ?
C60 C63 H63F 109.5 . . ?
H63D C63 H63F 109.5 . . ?
H63E C63 H63F 109.5 . . ?
C60 C61A H61D 109.5 . . ?
C60 C61A H61E 109.5 . . ?
H61D C61A H61E 109.5 . . ?
C60 C61A H61F 109.5 . . ?
H61D C61A H61F 109.5 . . ?
H61E C61A H61F 109.5 . . ?
C60 C62A H62D 109.5 . . ?
C60 C62A H62E 109.5 . . ?
H62D C62A H62E 109.5 . . ?
C60 C62A H62F 109.5 . . ?
H62D C62A H62F 109.5 . . ?
H62E C62A H62F 109.5 . . ?
C60 C63A H63A 109.5 . . ?
C60 C63A H63B 109.5 . . ?
H63A C63A H63B 109.5 . . ?
C60 C63A H63C 109.5 . . ?
H63A C63A H63C 109.5 . . ?
H63B C63A H63C 109.5 . . ?
O47 C64 O46 129.4(19) . . ?
O47 C64 C65 111(2) . . ?
O46 C64 C65 119(2) . . ?
C68 C65 C66 118(2) . . ?
C68 C65 C64 119(2) . . ?
C66 C65 C64 111.1(19) . . ?
C68 C65 C67 104(2) . . ?
C66 C65 C67 98.6(17) . . ?
C64 C65 C67 103.0(18) . . ?
C65 C66 H66A 109.5 . . ?
C65 C66 H66B 109.5 . . ?
H66A C66 H66B 109.5 . . ?
C65 C66 H66C 109.5 . . ?
H66A C66 H66C 109.5 . . ?
H66B C66 H66C 109.5 . . ?
C65 C67 H67A 109.5 . . ?
C65 C67 H67B 109.5 . . ?
H67A C67 H67B 109.5 . . ?
C65 C67 H67C 109.5 . . ?
H67A C67 H67C 109.5 . . ?
H67B C67 H67C 109.5 . . ?
C65 C68 H68A 109.5 . . ?
C65 C68 H68B 109.5 . . ?
H68A C68 H68B 109.5 . . ?
C65 C68 H68C 109.5 . . ?
H68A C68 H68C 109.5 . . ?
H68B C68 H68C 109.5 . . ?
O48 C69 O49 124.5(15) . . ?
O48 C69 C70 121.7(16) . . ?
O49 C69 C70 113.7(16) . . ?
C73 C70 C69 115.8(15) . . ?
C73 C70 C72 107.7(15) . . ?
C69 C70 C72 104.1(16) . . ?
C73 C70 C71 109.0(16) . . ?
C69 C70 C71 109.5(14) . . ?
C72 C70 C71 110.6(15) . . ?
C70 C71 H71A 109.5 . . ?
C70 C71 H71B 109.5 . . ?
H71A C71 H71B 109.5 . . ?
C70 C71 H71C 109.5 . . ?
H71A C71 H71C 109.5 . . ?
H71B C71 H71C 109.5 . . ?
C70 C72 H72A 109.5 . . ?
C70 C72 H72B 109.5 . . ?
H72A C72 H72B 109.5 . . ?
C70 C72 H72C 109.5 . . ?
H72A C72 H72C 109.5 . . ?
H72B C72 H72C 109.5 . . ?
C70 C73 H73A 109.5 . . ?
C70 C73 H73B 109.5 . . ?
H73A C73 H73B 109.5 . . ?
C70 C73 H73C 109.5 . . ?
H73A C73 H73C 109.5 . . ?
H73B C73 H73C 109.5 . . ?
O51 C74 O50 123(2) . . ?
O51 C74 C75 122(2) . . ?
O50 C74 C75 115(2) . . ?
C76 C75 C77 125(3) . . ?
C76 C75 C74 110(2) . . ?
C77 C75 C74 102(2) . . ?
C76 C75 C78 106.9(19) . . ?
C77 C75 C78 106.3(18) . . ?
C74 C75 C78 105(2) . . ?
C75 C76 H76A 109.5 . . ?
C75 C76 H76B 109.5 . . ?
H76A C76 H76B 109.5 . . ?
C75 C76 H76C 109.5 . . ?
H76A C76 H76C 109.5 . . ?
H76B C76 H76C 109.5 . . ?
C75 C77 H77A 109.5 . . ?
C75 C77 H77B 109.5 . . ?
H77A C77 H77B 109.5 . . ?
C75 C77 H77C 109.5 . . ?
H77A C77 H77C 109.5 . . ?
H77B C77 H77C 109.5 . . ?
C75 C78 H78A 109.5 . . ?
C75 C78 H78B 109.5 . . ?
H78A C78 H78B 109.5 . . ?
C75 C78 H78C 109.5 . . ?
H78A C78 H78C 109.5 . . ?
H78B C78 H78C 109.5 . . ?
O52 C79 O53 124(2) . . ?
O52 C79 C80 121(2) . . ?
O53 C79 C80 115(2) . . ?
C82 C80 C83 109(2) . . ?
C82 C80 C79 105.6(19) . . ?
C83 C80 C79 113(2) . . ?
C82 C80 C81 112(2) . . ?
C83 C80 C81 110(2) . . ?
C79 C80 C81 106.8(18) . . ?
C80 C81 H81A 109.5 . . ?
C80 C81 H81B 109.5 . . ?
H81A C81 H81B 109.5 . . ?
C80 C81 H81C 109.5 . . ?
H81A C81 H81C 109.5 . . ?
H81B C81 H81C 109.5 . . ?
C80 C82 H82A 109.5 . . ?
C80 C82 H82B 109.5 . . ?
H82A C82 H82B 109.5 . . ?
C80 C82 H82C 109.5 . . ?
H82A C82 H82C 109.5 . . ?
H82B C82 H82C 109.5 . . ?
C80 C83 H83A 109.5 . . ?
C80 C83 H83B 109.5 . . ?
H83A C83 H83B 109.5 . . ?
C80 C83 H83C 109.5 . . ?
H83A C83 H83C 109.5 . . ?
H83B C83 H83C 109.5 . . ?
O55 C84 O54 134(2) . . ?
O55 C84 C85 122(2) . . ?
O54 C84 C85 104(2) . . ?
C87 C85 C88 112(2) . . ?
C87 C85 C84 111(2) . . ?
C88 C85 C84 106(2) . . ?
C87 C85 C86 104(2) . . ?
C88 C85 C86 109.5(19) . . ?
C84 C85 C86 114(2) . . ?
C85 C86 H86A 109.5 . . ?
C85 C86 H86B 109.5 . . ?
H86A C86 H86B 109.5 . . ?
C85 C86 H86C 109.5 . . ?
H86A C86 H86C 109.5 . . ?
H86B C86 H86C 109.5 . . ?
C85 C87 H87A 109.5 . . ?
C85 C87 H87B 109.5 . . ?
H87A C87 H87B 109.5 . . ?
C85 C87 H87C 109.5 . . ?
H87A C87 H87C 109.5 . . ?
H87B C87 H87C 109.5 . . ?
C85 C88 H88A 109.5 . . ?
C85 C88 H88B 109.5 . . ?
H88A C88 H88B 109.5 . . ?
C85 C88 H88C 109.5 . . ?
H88A C88 H88C 109.5 . . ?
H88B C88 H88C 109.5 . . ?
O57 C89 O56 114.9(18) . . ?
O57 C89 C90 117(3) . . ?
O56 C89 C90 128(2) . . ?
C89 C90 C91 107(3) . . ?
C89 C90 C93 108.1(18) . . ?
C91 C90 C93 108(2) . . ?
C89 C90 C92 107.1(19) . . ?
C91 C90 C92 108.5(18) . . ?
C93 C90 C92 118(2) . . ?
C90 C91 H91A 109.5 . . ?
C90 C91 H91B 109.5 . . ?
H91A C91 H91B 109.5 . . ?
C90 C91 H91C 109.5 . . ?
H91A C91 H91C 109.5 . . ?
H91B C91 H91C 109.5 . . ?
C90 C92 H92A 109.5 . . ?
C90 C92 H92B 109.5 . . ?
H92A C92 H92B 109.5 . . ?
C90 C92 H92C 109.5 . . ?
H92A C92 H92C 109.5 . . ?
H92B C92 H92C 109.5 . . ?
C90 C93 H93A 109.5 . . ?
C90 C93 H93B 109.5 . . ?
H93A C93 H93B 109.5 . . ?
C90 C93 H93C 109.5 . . ?
H93A C93 H93C 109.5 . . ?
H93B C93 H93C 109.5 . . ?
O58 C94 O59 116(3) . . ?
O58 C94 C95 116(4) . . ?
O59 C94 C95 128(3) . . ?
C97 C95 C96 116(3) . . ?
C97 C95 C94 103(3) . . ?
C96 C95 C94 113(3) . . ?
C97 C95 C98 113(3) . . ?
C96 C95 C98 109(3) . . ?
C94 C95 C98 102(2) . . ?
C95 C96 H96A 109.5 . . ?
C95 C96 H96B 109.5 . . ?
H96A C96 H96B 109.5 . . ?
C95 C96 H96C 109.5 . . ?
H96A C96 H96C 109.5 . . ?
H96B C96 H96C 109.5 . . ?
C95 C97 H97A 109.5 . . ?
C95 C97 H97B 109.5 . . ?
H97A C97 H97B 109.5 . . ?
C95 C97 H97C 109.5 . . ?
H97A C97 H97C 109.5 . . ?
H97B C97 H97C 109.5 . . ?
C95 C98 H98A 109.5 . . ?
C95 C98 H98B 109.5 . . ?
H98A C98 H98B 109.5 . . ?
C95 C98 H98C 109.5 . . ?
H98A C98 H98C 109.5 . . ?
H98B C98 H98C 109.5 . . ?
C103 N1 C101 112(4) . . ?
C103 N1 C99 115(5) . . ?
C101 N1 C99 99(3) . . ?
C103 N1 H1 110.0 . . ?
C101 N1 H1 110.0 . . ?
C99 N1 H1 110.0 . . ?
N1 C99 C100 106(4) . . ?
N1 C99 H99A 110.6 . . ?
C100 C99 H99A 110.6 . . ?
N1 C99 H99B 110.6 . . ?
C100 C99 H99B 110.6 . . ?
H99A C99 H99B 108.7 . . ?
C99 C100 H10D 109.5 . . ?
C99 C100 H10E 109.5 . . ?
H10D C100 H10E 109.5 . . ?
C99 C100 H10F 109.5 . . ?
H10D C100 H10F 109.5 . . ?
H10E C100 H10F 109.5 . . ?
C102 C101 N1 141(5) . . ?
C102 C101 H10G 101.8 . . ?
N1 C101 H10G 101.8 . . ?
C102 C101 H10H 101.8 . . ?
N1 C101 H10H 101.8 . . ?
H10G C101 H10H 104.7 . . ?
C101 C102 H10I 109.5 . . ?
C101 C102 H10J 109.5 . . ?
H10I C102 H10J 109.5 . . ?
C101 C102 H10K 109.5 . . ?
H10I C102 H10K 109.5 . . ?
H10J C102 H10K 109.5 . . ?
N1 C103 C104 117(5) . . ?
N1 C103 H10L 108.0 . . ?
C104 C103 H10L 108.0 . . ?
N1 C103 H10M 108.0 . . ?
C104 C103 H10M 108.0 . . ?
H10L C103 H10M 107.3 . . ?
C103 C104 H10N 109.5 . . ?
C103 C104 H10O 109.5 . . ?
H10N C104 H10O 109.5 . . ?
C103 C104 H10P 109.5 . . ?
H10N C104 H10P 109.5 . . ?
H10O C104 H10P 109.5 . . ?
C109 N2 C107 107.3(19) . . ?
C109 N2 C105 120(2) . . ?
C107 N2 C105 115(2) . . ?
C109 N2 H2 104.6 . . ?
C107 N2 H2 104.6 . . ?
C105 N2 H2 104.6 . . ?
N2 C105 C106 109(2) . . ?
N2 C105 H10Q 109.8 . . ?
C106 C105 H10Q 109.8 . . ?
N2 C105 H10R 109.8 . . ?
C106 C105 H10R 109.8 . . ?
H10Q C105 H10R 108.2 . . ?
C105 C106 H10S 109.5 . . ?
C105 C106 H10T 109.5 . . ?
H10S C106 H10T 109.5 . . ?
C105 C106 H10U 109.5 . . ?
H10S C106 H10U 109.5 . . ?
H10T C106 H10U 109.5 . . ?
N2 C107 C108 107(2) . . ?
N2 C107 H10V 110.4 . . ?
C108 C107 H10V 110.4 . . ?
N2 C107 H10W 110.4 . . ?
C108 C107 H10W 110.4 . . ?
H10V C107 H10W 108.6 . . ?
C107 C108 H11D 109.5 . . ?
C107 C108 H11E 109.5 . . ?
H11D C108 H11E 109.5 . . ?
C107 C108 H11F 109.5 . . ?
H11D C108 H11F 109.5 . . ?
H11E C108 H11F 109.5 . . ?
N2 C109 C110 106(2) . . ?
N2 C109 H11H 110.6 . . ?
C110 C109 H11H 110.6 . . ?
N2 C109 H11I 110.6 . . ?
C110 C109 H11I 110.6 . . ?
H11H C109 H11I 108.7 . . ?
C109 C110 H11J 109.5 . . ?
C109 C110 H11K 109.5 . . ?
H11J C110 H11K 109.5 . . ?
C109 C110 H11L 109.5 . . ?
H11J C110 H11L 109.5 . . ?
H11K C110 H11L 109.5 . . ?
C2S C1S N1S 167(3) . . ?
C1S C2S H2S1 109.5 . . ?
C1S C2S H2S2 109.5 . . ?
H2S1 C2S H2S2 109.5 . . ?
C1S C2S H2S3 109.5 . . ?
H2S1 C2S H2S3 109.5 . . ?
H2S2 C2S H2S3 109.5 . . ?
C4S C3S N2S 163(6) . . ?
C3S C4S H4S1 109.5 . . ?
C3S C4S H4S2 109.5 . . ?
H4S1 C4S H4S2 109.5 . . ?
C3S C4S H4S3 109.5 . . ?
H4S1 C4S H4S3 109.5 . . ?
H4S2 C4S H4S3 109.5 . . ?
N3S C5S C6S 175(3) . . ?
C5S C6S H6S1 109.5 . . ?
C5S C6S H6S2 109.5 . . ?
H6S1 C6S H6S2 109.5 . . ?
C5S C6S H6S3 109.5 . . ?
H6S1 C6S H6S3 109.5 . . ?
H6S2 C6S H6S3 109.5 . . ?
N1T C1T C2T 171(4) . . ?
C1T C2T H2T1 109.5 . . ?
C1T C2T H2T2 109.5 . . ?
H2T1 C2T H2T2 109.5 . . ?
C1T C2T H2T3 109.5 . . ?
H2T1 C2T H2T3 109.5 . . ?
H2T2 C2T H2T3 109.5 . . ?
N2T C3T C4T 177(5) . . ?
C3T C4T H4T1 109.5 . . ?
C3T C4T H4T2 109.5 . . ?
H4T1 C4T H4T2 109.5 . . ?
C3T C4T H4T3 109.5 . . ?
H4T1 C4T H4T3 109.5 . . ?
H4T2 C4T H4T3 109.5 . . ?
C6T C5T N3T 83(3) . . ?
C5T C6T H6T1 109.5 . . ?
C5T C6T H6T2 109.5 . . ?
H6T1 C6T H6T2 109.5 . . ?
C5T C6T H6T3 109.5 . . ?
H6T1 C6T H6T3 109.5 . . ?
H6T2 C6T H6T3 109.5 . . ?

loop_
_geom_bond_atom_site_label_1
_geom_bond_atom_site_label_2
_geom_bond_distance
_geom_bond_site_symmetry_2
_geom_bond_publ_flag
Fe1 O1 1.912(12) . ?
Fe1 O39 2.012(12) . ?
Fe1 O37 2.045(13) . ?
Fe1 O41 2.058(15) . ?
Fe1 O13 2.082(13) . ?
Fe1 O16 2.115(11) . ?
Fe2 O11 1.940(13) . ?
Fe2 O1 1.960(10) . ?
Fe2 O7 1.980(10) . ?
Fe2 O38 2.048(11) . ?
Fe2 O49 2.049(10) . ?
Fe2 O22 2.168(12) . ?
Fe3 O31 1.952(11) . ?
Fe3 O10 2.017(10) . ?
Fe3 O20 2.024(10) . ?
Fe3 O8 2.034(10) . ?
Fe3 O48 2.038(11) . ?
Fe3 O7 2.069(11) . ?
Fe4 O28 1.989(12) . ?
Fe4 O18 1.988(10) . ?
Fe4 O5 2.025(11) . ?
Fe4 O8 2.048(10) . ?
Fe4 O9 2.052(11) . ?
Fe4 O42 2.061(13) . ?
Fe5 O2 1.965(11) . ?
Fe5 O12 1.995(11) . ?
Fe5 O5 1.996(12) . ?
Fe5 O43 2.012(12) . ?
Fe5 O34 2.041(14) . ?
Fe5 O19 2.149(11) . ?
Fe6 O2 1.910(13) . ?
Fe6 O33 2.015(13) . ?
Fe6 O40 2.034(15) . ?
Fe6 O35 2.049(15) . ?
Fe6 O13 2.090(11) . ?
Fe6 O16 2.121(13) . ?
Fe7 O15 1.963(11) . ?
Fe7 O1 1.967(13) . ?
Fe7 O6 1.988(10) . ?
Fe7 O36 2.029(11) . ?
Fe7 O45 2.084(13) . ?
Fe7 O22 2.177(10) . ?
Fe8 O10 1.940(10) . ?
Fe8 O21 1.945(10) . ?
Fe8 O6 2.008(12) . ?
Fe8 O44 2.021(11) . ?
Fe8 O25 2.067(10) . ?
Fe8 O60 2.155(13) . ?
Fe9 O17 1.940(12) . ?
Fe9 O4 1.950(12) . ?
Fe9 O24 1.970(13) . ?
Fe9 O9 2.029(10) . ?
Fe9 O46 2.046(11) . ?
Fe10 O2 1.935(12) . ?
Fe10 O32 2.009(14) . ?
Fe10 O14 2.014(11) . ?
Fe10 O47 2.038(13) . ?
Fe10 O4 2.069(12) . ?
Fe10 O19 2.115(11) . ?
Fe11 O30 1.951(11) . ?
Fe11 O3 1.976(11) . ?
Fe11 O27 1.985(13) . ?
Fe11 O23 1.991(11) . ?
Fe11 O51 2.052(15) . ?
Fe11 O53 2.095(12) . ?
Fe12 O3 1.904(14) . ?
Fe12 O52 1.981(16) . ?
Fe12 O50 2.004(15) . ?
Fe12 O54 2.055(14) . ?
Fe12 O58 2.097(17) . ?
Fe13 O3 1.899(13) . ?
Fe13 O29 1.926(11) . ?
Fe13 O26 1.940(13) . ?
Fe13 O55 2.025(13) . ?
Fe13 O56 2.099(14) . ?
Fe13 O57 2.230(14) . ?
P1 O12 1.520(12) . ?
P1 O13 1.558(12) . ?
P1 O11 1.573(13) . ?
P1 C1 1.80(2) . ?
P2 O14 1.492(12) . ?
P2 O15 1.539(13) . ?
P2 O16 1.550(14) . ?
P2 C5 1.843(19) . ?
P3 O18 1.520(11) . ?
P3 O17 1.543(13) . ?
P3 O19 1.594(13) . ?
P3 C9 1.840(18) . ?
P4 O22 1.526(12) . ?
P4 O20 1.540(10) . ?
P4 O21 1.560(12) . ?
P4 C13 1.780(17) . ?
P5 O25 1.497(12) . ?
P5 O23 1.514(12) . ?
P5 O24 1.586(13) . ?
P5 C17 1.82(2) . ?
P6 O28 1.489(13) . ?
P6 O27 1.528(12) . ?
P6 O26 1.530(11) . ?
P6 C21 1.785(17) . ?
P7 O29 1.527(11) . ?
P7 O30 1.541(12) . ?
P7 O31 1.545(13) . ?
P7 C25 1.78(2) . ?
O32 C29 1.26(2) . ?
O33 C29 1.26(2) . ?
O34 C34 1.23(2) . ?
O35 C34 1.26(2) . ?
O36 C39 1.24(2) . ?
O37 C39 1.31(2) . ?
O38 C44 1.33(2) . ?
O39 C44 1.21(2) . ?
O40 C49 1.27(2) . ?
O41 C49 1.28(3) . ?
O42 C54 1.26(2) . ?
O43 C54 1.30(2) . ?
O44 C59 1.257(18) . ?
O45 C59 1.224(19) . ?
O46 C64 1.28(3) . ?
O47 C64 1.22(3) . ?
O48 C69 1.232(18) . ?
O49 C69 1.293(19) . ?
O50 C74 1.28(2) . ?
O51 C74 1.24(3) . ?
O52 C79 1.24(3) . ?
O53 C79 1.29(2) . ?
O54 C84 1.36(3) . ?
O55 C84 1.27(3) . ?
O56 C89 1.41(3) . ?
O57 C89 1.39(3) . ?
O58 C94 1.22(4) . ?
O59 C94 1.34(4) . ?
C1 C3 1.51(3) . ?
C1 C2 1.53(2) . ?
C1 C4 1.56(3) . ?
C2 H2A 0.9600 . ?
C2 H2B 0.9600 . ?
C2 H2C 0.9600 . ?
C3 H3A 0.9600 . ?
C3 H3B 0.9600 . ?
C3 H3C 0.9600 . ?
C4 H4A 0.9600 . ?
C4 H4B 0.9600 . ?
C4 H4C 0.9600 . ?
C5 C8 1.51(3) . ?
C5 C6 1.53(3) . ?
C5 C7 1.58(3) . ?
C6 H6A 0.9600 . ?
C6 H6B 0.9600 . ?
C6 H6C 0.9600 . ?
C7 H7A 0.9600 . ?
C7 H7B 0.9600 . ?
C7 H7C 0.9600 . ?
C8 H8A 0.9600 . ?
C8 H8B 0.9600 . ?
C8 H8C 0.9600 . ?
C9 C11 1.52(3) . ?
C9 C10 1.54(3) . ?
C9 C12 1.55(2) . ?
C10 H10A 0.9600 . ?
C10 H10B 0.9600 . ?
C10 H10C 0.9600 . ?
C11 H11A 0.9600 . ?
C11 H11B 0.9600 . ?
C11 H11C 0.9600 . ?
C12 H12A 0.9600 . ?
C12 H12B 0.9600 . ?
C12 H12C 0.9600 . ?
C13 C15 1.48(3) . ?
C13 C14 1.52(2) . ?
C13 C16 1.52(3) . ?
C14 H14A 0.9600 . ?
C14 H14B 0.9600 . ?
C14 H14C 0.9600 . ?
C15 H15A 0.9600 . ?
C15 H15B 0.9600 . ?
C15 H15C 0.9600 . ?
C16 H16A 0.9600 . ?
C16 H16B 0.9600 . ?
C16 H16C 0.9600 . ?
C17 C19 1.48(2) . ?
C17 C18 1.53(3) . ?
C17 C20 1.53(2) . ?
C18 H18A 0.9600 . ?
C18 H18B 0.9600 . ?
C18 H18C 0.9600 . ?
C19 H19A 0.9600 . ?
C19 H19B 0.9600 . ?
C19 H19C 0.9600 . ?
C20 H20A 0.9600 . ?
C20 H20B 0.9600 . ?
C20 H20C 0.9600 . ?
C21 C22 1.49(3) . ?
C21 C23 1.54(3) . ?
C21 C24 1.55(2) . ?
C22 H22A 0.9600 . ?
C22 H22B 0.9600 . ?
C22 H22C 0.9600 . ?
C23 H23A 0.9600 . ?
C23 H23B 0.9600 . ?
C23 H23C 0.9600 . ?
C24 H24A 0.9600 . ?
C24 H24B 0.9600 . ?
C24 H24C 0.9600 . ?
C25 C27 1.54(3) . ?
C25 C28 1.58(3) . ?
C25 C26 1.59(3) . ?
C26 H26A 0.9600 . ?
C26 H26B 0.9600 . ?
C26 H26C 0.9600 . ?
C27 H27A 0.9600 . ?
C27 H27B 0.9600 . ?
C27 H27C 0.9600 . ?
C28 H28A 0.9600 . ?
C28 H28B 0.9600 . ?
C28 H28C 0.9600 . ?
C29 C30 1.53(3) . ?
C30 C32 1.50(3) . ?
C30 C31 1.51(3) . ?
C30 C33 1.54(3) . ?
C31 H31A 0.9600 . ?
C31 H31B 0.9600 . ?
C31 H31C 0.9600 . ?
C32 H32A 0.9600 . ?
C32 H32B 0.9600 . ?
C32 H32C 0.9600 . ?
C33 H33A 0.9600 . ?
C33 H33B 0.9600 . ?
C33 H33C 0.9600 . ?
C34 C35 1.54(3) . ?
C35 C37 1.51(3) . ?
C35 C36 1.52(3) . ?
C35 C38 1.53(3) . ?
C36 H36A 0.9600 . ?
C36 H36B 0.9600 . ?
C36 H36C 0.9600 . ?
C37 H37A 0.9600 . ?
C37 H37B 0.9600 . ?
C37 H37C 0.9600 . ?
C38 H38A 0.9600 . ?
C38 H38B 0.9600 . ?
C38 H38C 0.9600 . ?
C39 C40 1.56(2) . ?
C40 C42 1.45(3) . ?
C40 C43 1.53(3) . ?
C40 C41 1.59(3) . ?
C41 H41A 0.9600 . ?
C41 H41B 0.9600 . ?
C41 H41C 0.9600 . ?
C42 H42A 0.9600 . ?
C42 H42B 0.9600 . ?
C42 H42C 0.9600 . ?
C43 H43A 0.9600 . ?
C43 H43B 0.9600 . ?
C43 H43C 0.9600 . ?
C44 C45 1.50(2) . ?
C45 C47 1.51(2) . ?
C45 C48 1.51(3) . ?
C45 C46 1.55(3) . ?
C46 H46A 0.9600 . ?
C46 H46B 0.9600 . ?
C46 H46C 0.9600 . ?
C47 H47A 0.9600 . ?
C47 H47B 0.9600 . ?
C47 H47C 0.9600 . ?
C48 H48A 0.9600 . ?
C48 H48B 0.9600 . ?
C48 H48C 0.9600 . ?
C49 C50 1.57(3) . ?
C50 C52 1.43(3) . ?
C50 C51 1.56(4) . ?
C50 C53 1.58(3) . ?
C51 H51A 0.9600 . ?
C51 H51B 0.9600 . ?
C51 H51C 0.9600 . ?
C52 H52A 0.9600 . ?
C52 H52B 0.9600 . ?
C52 H52C 0.9600 . ?
C53 H53A 0.9600 . ?
C53 H53B 0.9600 . ?
C53 H53C 0.9600 . ?
C54 C55 1.45(3) . ?
C55 C57 1.45(2) . ?
C55 C56 1.45(3) . ?
C55 C58 1.56(3) . ?
C56 H56A 0.9600 . ?
C56 H56B 0.9600 . ?
C56 H56C 0.9600 . ?
C57 H57A 0.9600 . ?
C57 H57B 0.9600 . ?
C57 H57C 0.9600 . ?
C58 H58A 0.9600 . ?
C58 H58B 0.9600 . ?
C58 H58C 0.9600 . ?
C59 C60 1.62(2) . ?
C60 C63A 1.430(16) . ?
C60 C61 1.484(18) . ?
C60 C62 1.516(18) . ?
C60 C61A 1.525(16) . ?
C60 C63 1.541(19) . ?
C60 C62A 1.606(16) . ?
C61 H61A 0.9600 . ?
C61 H61B 0.9600 . ?
C61 H61C 0.9600 . ?
C62 H62A 0.9600 . ?
C62 H62B 0.9600 . ?
C62 H62C 0.9600 . ?
C63 H63D 0.9600 . ?
C63 H63E 0.9600 . ?
C63 H63F 0.9600 . ?
C61A H61D 0.9600 . ?
C61A H61E 0.9600 . ?
C61A H61F 0.9600 . ?
C62A H62D 0.9600 . ?
C62A H62E 0.9600 . ?
C62A H62F 0.9600 . ?
C63A H63A 0.9600 . ?
C63A H63B 0.9600 . ?
C63A H63C 0.9600 . ?
C64 C65 1.56(3) . ?
C65 C68 1.38(3) . ?
C65 C66 1.55(3) . ?
C65 C67 1.62(3) . ?
C66 H66A 0.9600 . ?
C66 H66B 0.9600 . ?
C66 H66C 0.9600 . ?
C67 H67A 0.9600 . ?
C67 H67B 0.9600 . ?
C67 H67C 0.9600 . ?
C68 H68A 0.9600 . ?
C68 H68B 0.9600 . ?
C68 H68C 0.9600 . ?
C69 C70 1.51(2) . ?
C70 C73 1.48(2) . ?
C70 C72 1.53(3) . ?
C70 C71 1.59(2) . ?
C71 H71A 0.9600 . ?
C71 H71B 0.9600 . ?
C71 H71C 0.9600 . ?
C72 H72A 0.9600 . ?
C72 H72B 0.9600 . ?
C72 H72C 0.9600 . ?
C73 H73A 0.9600 . ?
C73 H73B 0.9600 . ?
C73 H73C 0.9600 . ?
C74 C75 1.54(3) . ?
C75 C76 1.48(3) . ?
C75 C77 1.53(3) . ?
C75 C78 1.61(3) . ?
C76 H76A 0.9600 . ?
C76 H76B 0.9600 . ?
C76 H76C 0.9600 . ?
C77 H77A 0.9600 . ?
C77 H77B 0.9600 . ?
C77 H77C 0.9600 . ?
C78 H78A 0.9600 . ?
C78 H78B 0.9600 . ?
C78 H78C 0.9600 . ?
C79 C80 1.55(3) . ?
C80 C82 1.51(3) . ?
C80 C83 1.51(3) . ?
C80 C81 1.56(3) . ?
C81 H81A 0.9600 . ?
C81 H81B 0.9600 . ?
C81 H81C 0.9600 . ?
C82 H82A 0.9600 . ?
C82 H82B 0.9600 . ?
C82 H82C 0.9600 . ?
C83 H83A 0.9600 . ?
C83 H83B 0.9600 . ?
C83 H83C 0.9600 . ?
C84 C85 1.58(3) . ?
C85 C87 1.53(3) . ?
C85 C88 1.58(3) . ?
C85 C86 1.62(3) . ?
C86 H86A 0.9600 . ?
C86 H86B 0.9600 . ?
C86 H86C 0.9600 . ?
C87 H87A 0.9600 . ?
C87 H87B 0.9600 . ?
C87 H87C 0.9600 . ?
C88 H88A 0.9600 . ?
C88 H88B 0.9600 . ?
C88 H88C 0.9600 . ?
C89 C90 1.50(3) . ?
C90 C91 1.50(4) . ?
C90 C93 1.546(18) . ?
C90 C92 1.63(3) . ?
C91 H91A 0.9600 . ?
C91 H91B 0.9600 . ?
C91 H91C 0.9600 . ?
C92 H92A 0.9600 . ?
C92 H92B 0.9600 . ?
C92 H92C 0.9600 . ?
C93 H93A 0.9600 . ?
C93 H93B 0.9600 . ?
C93 H93C 0.9600 . ?
C94 C95 1.57(4) . ?
C95 C97 1.40(5) . ?
C95 C96 1.48(4) . ?
C95 C98 1.61(4) . ?
C96 H96A 0.9600 . ?
C96 H96B 0.9600 . ?
C96 H96C 0.9600 . ?
C97 H97A 0.9600 . ?
C97 H97B 0.9600 . ?
C97 H97C 0.9600 . ?
C98 H98A 0.9600 . ?
C98 H98B 0.9600 . ?
C98 H98C 0.9600 . ?
N1 C103 1.38(5) . ?
N1 C101 1.53(5) . ?
N1 C99 1.56(6) . ?
N1 H1 0.9100 . ?
C99 C100 1.56(6) . ?
C99 H99A 0.9700 . ?
C99 H99B 0.9700 . ?
C100 H10D 0.9600 . ?
C100 H10E 0.9600 . ?
C100 H10F 0.9600 . ?
C101 C102 1.47(5) . ?
C101 H10G 0.9700 . ?
C101 H10H 0.9700 . ?
C102 H10I 0.9600 . ?
C102 H10J 0.9600 . ?
C102 H10K 0.9600 . ?
C103 C104 1.41(6) . ?
C103 H10L 0.9700 . ?
C103 H10M 0.9700 . ?
C104 H10N 0.9600 . ?
C104 H10O 0.9600 . ?
C104 H10P 0.9600 . ?
N2 C109 1.48(3) . ?
N2 C107 1.50(3) . ?
N2 C105 1.52(3) . ?
N2 H2 0.9100 . ?
C105 C106 1.68(4) . ?
C105 H10Q 0.9700 . ?
C105 H10R 0.9700 . ?
C106 H10S 0.9600 . ?
C106 H10T 0.9600 . ?
C106 H10U 0.9600 . ?
C107 C108 1.51(3) . ?
C107 H10V 0.9700 . ?
C107 H10W 0.9700 . ?
C108 H11D 0.9600 . ?
C108 H11E 0.9600 . ?
C108 H11F 0.9600 . ?
C109 C110 1.64(3) . ?
C109 H11H 0.9700 . ?
C109 H11I 0.9700 . ?
C110 H11J 0.9600 . ?
C110 H11K 0.9600 . ?
C110 H11L 0.9600 . ?
N1S C1S 1.34(4) . ?
C1S C2S 1.30(4) . ?
C2S H2S1 0.9600 . ?
C2S H2S2 0.9600 . ?
C2S H2S3 0.9600 . ?
N2S C3S 1.21(5) . ?
C3S C4S 1.19(6) . ?
C4S H4S1 0.9600 . ?
C4S H4S2 0.9600 . ?
C4S H4S3 0.9600 . ?
N3S C5S 1.17(2) . ?
C5S C6S 1.50(3) . ?
C6S H6S1 0.9600 . ?
C6S H6S2 0.9600 . ?
C6S H6S3 0.9600 . ?
N1T C1T 1.22(4) . ?
C1T C2T 1.30(4) . ?
C2T H2T1 0.9600 . ?
C2T H2T2 0.9600 . ?
C2T H2T3 0.9600 . ?
N2T C3T 1.07(4) . ?
C3T C4T 1.27(5) . ?
C4T H4T1 0.9600 . ?
C4T H4T2 0.9600 . ?
C4T H4T3 0.9600 . ?
N3T C5T 1.68(5) . ?
C5T C6T 1.66(7) . ?
C6T H6T1 0.9600 . ?
C6T H6T2 0.9600 . ?
C6T H6T3 0.9600 . ?

loop_
_geom_torsion_atom_site_label_1
_geom_torsion_atom_site_label_2
_geom_torsion_atom_site_label_3
_geom_torsion_atom_site_label_4
_geom_torsion
_geom_torsion_site_symmetry_1
_geom_torsion_site_symmetry_2
_geom_torsion_site_symmetry_3
_geom_torsion_site_symmetry_4
_geom_torsion_publ_flag
O39 Fe1 O1 Fe2 -27.5(7) . . . . ?
O37 Fe1 O1 Fe2 -117.8(6) . . . . ?
O41 Fe1 O1 Fe2 104(8) . . . . ?
O13 Fe1 O1 Fe2 65.9(7) . . . . ?
O16 Fe1 O1 Fe2 146.2(6) . . . . ?
O39 Fe1 O1 Fe7 119.0(6) . . . . ?
O37 Fe1 O1 Fe7 28.7(6) . . . . ?
O41 Fe1 O1 Fe7 -110(8) . . . . ?
O13 Fe1 O1 Fe7 -147.5(6) . . . . ?
O16 Fe1 O1 Fe7 -67.2(6) . . . . ?
O11 Fe2 O1 Fe1 -45.7(7) . . . . ?
O7 Fe2 O1 Fe1 -139.3(7) . . . . ?
O38 Fe2 O1 Fe1 48.7(7) . . . . ?
O49 Fe2 O1 Fe1 72(4) . . . . ?
O22 Fe2 O1 Fe1 139.3(7) . . . . ?
O11 Fe2 O1 Fe7 163.9(5) . . . . ?
O7 Fe2 O1 Fe7 70.2(5) . . . . ?
O38 Fe2 O1 Fe7 -101.8(6) . . . . ?
O49 Fe2 O1 Fe7 -79(4) . . . . ?
O22 Fe2 O1 Fe7 -11.1(4) . . . . ?
O15 Fe7 O1 Fe1 43.7(6) . . . . ?
O6 Fe7 O1 Fe1 138.9(6) . . . . ?
O36 Fe7 O1 Fe1 -49.3(6) . . . . ?
O45 Fe7 O1 Fe1 -84(4) . . . . ?
O22 Fe7 O1 Fe1 -139.3(6) . . . . ?
O15 Fe7 O1 Fe2 -165.9(5) . . . . ?
O6 Fe7 O1 Fe2 -70.7(5) . . . . ?
O36 Fe7 O1 Fe2 101.1(5) . . . . ?
O45 Fe7 O1 Fe2 67(4) . . . . ?
O22 Fe7 O1 Fe2 11.1(4) . . . . ?
O33 Fe6 O2 Fe10 -28.5(8) . . . . ?
O40 Fe6 O2 Fe10 103(5) . . . . ?
O35 Fe6 O2 Fe10 -116.7(7) . . . . ?
O13 Fe6 O2 Fe10 149.0(7) . . . . ?
O16 Fe6 O2 Fe10 69.1(7) . . . . ?
O33 Fe6 O2 Fe5 111.8(7) . . . . ?
O40 Fe6 O2 Fe5 -117(5) . . . . ?
O35 Fe6 O2 Fe5 23.6(7) . . . . ?
O13 Fe6 O2 Fe5 -70.7(6) . . . . ?
O16 Fe6 O2 Fe5 -150.6(6) . . . . ?
O32 Fe10 O2 Fe6 45.9(8) . . . . ?
O14 Fe10 O2 Fe6 -49.9(7) . . . . ?
O47 Fe10 O2 Fe6 69(5) . . . . ?
O4 Fe10 O2 Fe6 -141.5(7) . . . . ?
O19 Fe10 O2 Fe6 135.1(8) . . . . ?
O32 Fe10 O2 Fe5 -98.4(6) . . . . ?
O14 Fe10 O2 Fe5 165.8(6) . . . . ?
O47 Fe10 O2 Fe5 -76(5) . . . . ?
O4 Fe10 O2 Fe5 74.1(6) . . . . ?
O19 Fe10 O2 Fe5 -9.3(5) . . . . ?
O12 Fe5 O2 Fe6 45.5(7) . . . . ?
O5 Fe5 O2 Fe6 141.4(6) . . . . ?
O43 Fe5 O2 Fe6 -76(5) . . . . ?
O34 Fe5 O2 Fe6 -47.0(7) . . . . ?
O19 Fe5 O2 Fe6 -136.2(7) . . . . ?
O12 Fe5 O2 Fe10 -169.1(6) . . . . ?
O5 Fe5 O2 Fe10 -73.2(6) . . . . ?
O43 Fe5 O2 Fe10 69(5) . . . . ?
O34 Fe5 O2 Fe10 98.4(6) . . . . ?
O19 Fe5 O2 Fe10 9.2(5) . . . . ?
O29 Fe13 O3 Fe12 -134.4(7) . . . . ?
O26 Fe13 O3 Fe12 130.7(6) . . . . ?
O55 Fe13 O3 Fe12 42.0(8) . . . . ?
O56 Fe13 O3 Fe12 -43.2(8) . . . . ?
O57 Fe13 O3 Fe12 -7(4) . . . . ?
O29 Fe13 O3 Fe11 44.8(8) . . . . ?
O26 Fe13 O3 Fe11 -50.0(7) . . . . ?
O55 Fe13 O3 Fe11 -138.7(7) . . . . ?
O56 Fe13 O3 Fe11 136.0(7) . . . . ?
O57 Fe13 O3 Fe11 172(4) . . . . ?
O52 Fe12 O3 Fe13 -138.5(7) . . . . ?
O50 Fe12 O3 Fe13 130.7(7) . . . . ?
O54 Fe12 O3 Fe13 -51.2(8) . . . . ?
O58 Fe12 O3 Fe13 41.6(8) . . . . ?
O52 Fe12 O3 Fe11 42.2(7) . . . . ?
O50 Fe12 O3 Fe11 -48.6(7) . . . . ?
O54 Fe12 O3 Fe11 129.5(7) . . . . ?
O58 Fe12 O3 Fe11 -137.7(7) . . . . ?
O30 Fe11 O3 Fe13 -53.3(8) . . . . ?
O27 Fe11 O3 Fe13 41.9(7) . . . . ?
O23 Fe11 O3 Fe13 160(13) . . . . ?
O51 Fe11 O3 Fe13 -143.1(7) . . . . ?
O53 Fe11 O3 Fe13 130.7(7) . . . . ?
O30 Fe11 O3 Fe12 126.0(6) . . . . ?
O27 Fe11 O3 Fe12 -138.9(6) . . . . ?
O23 Fe11 O3 Fe12 -21(13) . . . . ?
O51 Fe11 O3 Fe12 36.1(7) . . . . ?
O53 Fe11 O3 Fe12 -50.0(7) . . . . ?
O17 Fe9 O4 Fe10 30.9(7) . . . . ?
O24 Fe9 O4 Fe10 -146.1(8) . . . . ?
O9 Fe9 O4 Fe10 125.3(6) . . . . ?
O46 Fe9 O4 Fe10 -59.6(7) . . . . ?
O2 Fe10 O4 Fe9 -140.8(6) . . . . ?
O32 Fe10 O4 Fe9 1(3) . . . . ?
O14 Fe10 O4 Fe9 126.7(7) . . . . ?
O47 Fe10 O4 Fe9 36.1(7) . . . . ?
O19 Fe10 O4 Fe9 -63.1(6) . . . . ?
O2 Fe5 O5 Fe4 145.7(6) . . . . ?
O12 Fe5 O5 Fe4 -121.6(7) . . . . ?
O43 Fe5 O5 Fe4 -30.4(7) . . . . ?
O34 Fe5 O5 Fe4 18(3) . . . . ?
O19 Fe5 O5 Fe4 69.2(6) . . . . ?
O28 Fe4 O5 Fe5 157(4) . . . . ?
O18 Fe4 O5 Fe5 -36.3(7) . . . . ?
O8 Fe4 O5 Fe5 142.1(7) . . . . ?
O9 Fe4 O5 Fe5 -126.4(6) . . . . ?
O42 Fe4 O5 Fe5 49.6(7) . . . . ?
O15 Fe7 O6 Fe8 -128.3(6) . . . . ?
O1 Fe7 O6 Fe8 139.1(6) . . . . ?
O36 Fe7 O6 Fe8 -1(2) . . . . ?
O45 Fe7 O6 Fe8 -36.8(6) . . . . ?
O22 Fe7 O6 Fe8 62.8(6) . . . . ?
O10 Fe8 O6 Fe7 -125.3(6) . . . . ?
O21 Fe8 O6 Fe7 -31.0(7) . . . . ?
O44 Fe8 O6 Fe7 57.3(6) . . . . ?
O25 Fe8 O6 Fe7 145.7(6) . . . . ?
O60 Fe8 O6 Fe7 -105(3) . . . . ?
O11 Fe2 O7 Fe3 120.2(6) . . . . ?
O1 Fe2 O7 Fe3 -146.0(7) . . . . ?
O38 Fe2 O7 Fe3 -19(3) . . . . ?
O49 Fe2 O7 Fe3 29.7(7) . . . . ?
O22 Fe2 O7 Fe3 -69.2(6) . . . . ?
O31 Fe3 O7 Fe2 -153(4) . . . . ?
O10 Fe3 O7 Fe2 126.5(6) . . . . ?
O20 Fe3 O7 Fe2 35.0(7) . . . . ?
O8 Fe3 O7 Fe2 -140.5(7) . . . . ?
O48 Fe3 O7 Fe2 -48.8(7) . . . . ?
O31 Fe3 O8 Fe4 129.8(9) . . . . ?
O10 Fe3 O8 Fe4 35.5(9) . . . . ?
O20 Fe3 O8 Fe4 -107(4) . . . . ?
O48 Fe3 O8 Fe4 -139.4(9) . . . . ?
O7 Fe3 O8 Fe4 -49.0(9) . . . . ?
O28 Fe4 O8 Fe3 -128.4(9) . . . . ?
O18 Fe4 O8 Fe3 115(15) . . . . ?
O5 Fe4 O8 Fe3 49.9(9) . . . . ?
O9 Fe4 O8 Fe3 -39.1(9) . . . . ?
O42 Fe4 O8 Fe3 140.6(9) . . . . ?
O17 Fe9 O9 Fe4 36.9(7) . . . . ?
O4 Fe9 O9 Fe4 -61.2(7) . . . . ?
O24 Fe9 O9 Fe4 144.0(7) . . . . ?
O46 Fe9 O9 Fe4 -148(6) . . . . ?
O28 Fe4 O9 Fe9 -129.9(6) . . . . ?
O18 Fe4 O9 Fe9 -34.7(7) . . . . ?
O5 Fe4 O9 Fe9 56.7(7) . . . . ?
O8 Fe4 O9 Fe9 144.5(6) . . . . ?
O42 Fe4 O9 Fe9 -31(7) . . . . ?
O21 Fe8 O10 Fe3 -28.9(9) . . . . ?
O6 Fe8 O10 Fe3 66.8(8) . . . . ?
O44 Fe8 O10 Fe3 171(11) . . . . ?
O25 Fe8 O10 Fe3 162.1(9) . . . . ?
O60 Fe8 O10 Fe3 -110.6(8) . . . . ?
O31 Fe3 O10 Fe8 122.4(8) . . . . ?
O20 Fe3 O10 Fe8 26.8(9) . . . . ?
O8 Fe3 O10 Fe8 -150.1(8) . . . . ?
O48 Fe3 O10 Fe8 -19(5) . . . . ?
O7 Fe3 O10 Fe8 -63.2(8) . . . . ?
O12 P1 O11 Fe2 -96.8(11) . . . . ?
O13 P1 O11 Fe2 27.5(13) . . . . ?
C1 P1 O11 Fe2 145.1(11) . . . . ?
O1 Fe2 O11 P1 -11.8(11) . . . . ?
O7 Fe2 O11 P1 83.9(11) . . . . ?
O38 Fe2 O11 P1 -102.6(11) . . . . ?
O49 Fe2 O11 P1 175.6(11) . . . . ?
O22 Fe2 O11 P1 17(3) . . . . ?
O13 P1 O12 Fe5 -37.1(14) . . . . ?
O11 P1 O12 Fe5 86.4(12) . . . . ?
C1 P1 O12 Fe5 -156.2(11) . . . . ?
O2 Fe5 O12 P1 19.6(12) . . . . ?
O5 Fe5 O12 P1 -75.0(12) . . . . ?
O43 Fe5 O12 P1 -165.7(11) . . . . ?
O34 Fe5 O12 P1 111.9(12) . . . . ?
O19 Fe5 O12 P1 10(4) . . . . ?
O12 P1 O13 Fe1 135.8(9) . . . . ?
O11 P1 O13 Fe1 10.7(11) . . . . ?
C1 P1 O13 Fe1 -105.6(11) . . . . ?
O12 P1 O13 Fe6 -8.1(12) . . . . ?
O11 P1 O13 Fe6 -133.2(9) . . . . ?
C1 P1 O13 Fe6 110.5(10) . . . . ?
O1 Fe1 O13 P1 -47.8(9) . . . . ?
O39 Fe1 O13 P1 49.6(10) . . . . ?
O37 Fe1 O13 P1 160(3) . . . . ?
O41 Fe1 O13 P1 134.6(10) . . . . ?
O16 Fe1 O13 P1 -138.4(10) . . . . ?
O1 Fe1 O13 Fe6 102.7(5) . . . . ?
O39 Fe1 O13 Fe6 -159.8(6) . . . . ?
O37 Fe1 O13 Fe6 -49(4) . . . . ?
O41 Fe1 O13 Fe6 -74.9(6) . . . . ?
O16 Fe1 O13 Fe6 12.2(5) . . . . ?
O2 Fe6 O13 P1 51.5(10) . . . . ?
O33 Fe6 O13 P1 -148(4) . . . . ?
O40 Fe6 O13 P1 -133.0(10) . . . . ?
O35 Fe6 O13 P1 -46.8(10) . . . . ?
O16 Fe6 O13 P1 139.9(10) . . . . ?
O2 Fe6 O13 Fe1 -100.5(6) . . . . ?
O33 Fe6 O13 Fe1 60(5) . . . . ?
O40 Fe6 O13 Fe1 75.0(6) . . . . ?
O35 Fe6 O13 Fe1 161.2(6) . . . . ?
O16 Fe6 O13 Fe1 -12.2(5) . . . . ?
O15 P2 O14 Fe10 -94.7(13) . . . . ?
O16 P2 O14 Fe10 28.8(14) . . . . ?
C5 P2 O14 Fe10 146.2(13) . . . . ?
O2 Fe10 O14 P2 -11.4(13) . . . . ?
O32 Fe10 O14 P2 -104.2(13) . . . . ?
O47 Fe10 O14 P2 174.0(12) . . . . ?
O4 Fe10 O14 P2 85.8(12) . . . . ?
O19 Fe10 O14 P2 17(4) . . . . ?
O14 P2 O15 Fe7 87.3(12) . . . . ?
O16 P2 O15 Fe7 -36.3(13) . . . . ?
C5 P2 O15 Fe7 -154.6(11) . . . . ?
O1 Fe7 O15 P2 20.5(11) . . . . ?
O6 Fe7 O15 P2 -77.2(11) . . . . ?
O36 Fe7 O15 P2 113.1(11) . . . . ?
O45 Fe7 O15 P2 -164.4(11) . . . . ?
O22 Fe7 O15 P2 5(3) . . . . ?
O14 P2 O16 Fe1 -134.1(7) . . . . ?
O15 P2 O16 Fe1 -8.6(10) . . . . ?
C5 P2 O16 Fe1 109.6(10) . . . . ?
O14 P2 O16 Fe6 9.1(11) . . . . ?
O15 P2 O16 Fe6 134.7(8) . . . . ?
C5 P2 O16 Fe6 -107.1(10) . . . . ?
O1 Fe1 O16 P2 48.9(8) . . . . ?
O39 Fe1 O16 P2 -169(2) . . . . ?
O37 Fe1 O16 P2 -46.9(9) . . . . ?
O41 Fe1 O16 P2 -133.7(9) . . . . ?
O13 Fe1 O16 P2 140.1(9) . . . . ?
O1 Fe1 O16 Fe6 -103.1(5) . . . . ?
O39 Fe1 O16 Fe6 39(3) . . . . ?
O37 Fe1 O16 Fe6 161.0(5) . . . . ?
O41 Fe1 O16 Fe6 74.3(6) . . . . ?
O13 Fe1 O16 Fe6 -11.9(5) . . . . ?
O2 Fe6 O16 P2 -47.9(9) . . . . ?
O33 Fe6 O16 P2 48.2(9) . . . . ?
O40 Fe6 O16 P2 135.6(9) . . . . ?
O35 Fe6 O16 P2 172(3) . . . . ?
O13 Fe6 O16 P2 -138.9(9) . . . . ?
O2 Fe6 O16 Fe1 102.9(5) . . . . ?
O33 Fe6 O16 Fe1 -160.9(5) . . . . ?
O40 Fe6 O16 Fe1 -73.6(6) . . . . ?
O35 Fe6 O16 Fe1 -37(3) . . . . ?
O13 Fe6 O16 Fe1 11.9(5) . . . . ?
O18 P3 O17 Fe9 64.9(10) . . . . ?
O19 P3 O17 Fe9 -57.7(10) . . . . ?
C9 P3 O17 Fe9 -174.2(9) . . . . ?
O4 Fe9 O17 P3 42.2(9) . . . . ?
O24 Fe9 O17 P3 -139.1(8) . . . . ?
O9 Fe9 O17 P3 -48.0(9) . . . . ?
O46 Fe9 O17 P3 132.5(9) . . . . ?
O17 P3 O18 Fe4 -66.7(11) . . . . ?
O19 P3 O18 Fe4 55.8(11) . . . . ?
C9 P3 O18 Fe4 175.5(11) . . . . ?
O28 Fe4 O18 P3 137.0(10) . . . . ?
O5 Fe4 O18 P3 -41.5(10) . . . . ?
O8 Fe4 O18 P3 -107(15) . . . . ?
O9 Fe4 O18 P3 47.6(10) . . . . ?
O42 Fe4 O18 P3 -132.1(10) . . . . ?
O18 P3 O19 Fe10 -125.5(8) . . . . ?
O17 P3 O19 Fe10 -2.7(10) . . . . ?
C9 P3 O19 Fe10 112.8(10) . . . . ?
O18 P3 O19 Fe5 7.8(11) . . . . ?
O17 P3 O19 Fe5 130.6(8) . . . . ?
C9 P3 O19 Fe5 -114.0(10) . . . . ?
O2 Fe10 O19 P3 151.3(9) . . . . ?
O32 Fe10 O19 P3 -116.1(9) . . . . ?
O14 Fe10 O19 P3 123(3) . . . . ?
O47 Fe10 O19 P3 -34.4(9) . . . . ?
O4 Fe10 O19 P3 52.9(8) . . . . ?
O2 Fe10 O19 Fe5 8.1(5) . . . . ?
O32 Fe10 O19 Fe5 100.7(6) . . . . ?
O14 Fe10 O19 Fe5 -21(3) . . . . ?
O47 Fe10 O19 Fe5 -177.6(5) . . . . ?
O4 Fe10 O19 Fe5 -90.3(5) . . . . ?
O2 Fe5 O19 P3 -152.7(10) . . . . ?
O12 Fe5 O19 P3 -143(2) . . . . ?
O5 Fe5 O19 P3 -56.7(9) . . . . ?
O43 Fe5 O19 P3 32.8(10) . . . . ?
O34 Fe5 O19 P3 115.0(9) . . . . ?
O2 Fe5 O19 Fe10 -8.0(5) . . . . ?
O12 Fe5 O19 Fe10 1(3) . . . . ?
O5 Fe5 O19 Fe10 88.0(5) . . . . ?
O43 Fe5 O19 Fe10 177.5(5) . . . . ?
O34 Fe5 O19 Fe10 -100.3(5) . . . . ?
O22 P4 O20 Fe3 -58.2(9) . . . . ?
O21 P4 O20 Fe3 63.7(10) . . . . ?
C13 P4 O20 Fe3 -177.6(10) . . . . ?
O31 Fe3 O20 P4 -135.6(8) . . . . ?
O10 Fe3 O20 P4 -41.0(9) . . . . ?
O8 Fe3 O20 P4 102(4) . . . . ?
O48 Fe3 O20 P4 134.1(9) . . . . ?
O7 Fe3 O20 P4 43.6(9) . . . . ?
O22 P4 O21 Fe8 57.0(9) . . . . ?
O20 P4 O21 Fe8 -65.6(9) . . . . ?
C13 P4 O21 Fe8 176.0(8) . . . . ?
O10 Fe8 O21 P4 44.7(8) . . . . ?
O6 Fe8 O21 P4 -43.8(8) . . . . ?
O44 Fe8 O21 P4 -136.2(8) . . . . ?
O25 Fe8 O21 P4 152.7(18) . . . . ?
O60 Fe8 O21 P4 129.0(8) . . . . ?
O20 P4 O22 Fe2 -7.4(9) . . . . ?
O21 P4 O22 Fe2 -130.0(7) . . . . ?
C13 P4 O22 Fe2 111.4(9) . . . . ?
O20 P4 O22 Fe7 127.7(7) . . . . ?
O21 P4 O22 Fe7 5.1(10) . . . . ?
C13 P4 O22 Fe7 -113.5(9) . . . . ?
O11 Fe2 O22 P4 126(2) . . . . ?
O1 Fe2 O22 P4 156.1(8) . . . . ?
O7 Fe2 O22 P4 58.8(7) . . . . ?
O38 Fe2 O22 P4 -113.5(7) . . . . ?
O49 Fe2 O22 P4 -31.6(8) . . . . ?
O11 Fe2 O22 Fe7 -20(3) . . . . ?
O1 Fe2 O22 Fe7 9.5(4) . . . . ?
O7 Fe2 O22 Fe7 -87.8(4) . . . . ?
O38 Fe2 O22 Fe7 99.9(4) . . . . ?
O49 Fe2 O22 Fe7 -178.2(4) . . . . ?
O15 Fe7 O22 P4 -139(2) . . . . ?
O1 Fe7 O22 P4 -154.5(8) . . . . ?
O6 Fe7 O22 P4 -55.4(8) . . . . ?
O36 Fe7 O22 P4 113.0(8) . . . . ?
O45 Fe7 O22 P4 30.6(8) . . . . ?
O15 Fe7 O22 Fe2 6(2) . . . . ?
O1 Fe7 O22 Fe2 -9.5(4) . . . . ?
O6 Fe7 O22 Fe2 89.6(5) . . . . ?
O36 Fe7 O22 Fe2 -102.0(5) . . . . ?
O45 Fe7 O22 Fe2 175.6(4) . . . . ?
O25 P5 O23 Fe11 -119(2) . . . . ?
O24 P5 O23 Fe11 -2(2) . . . . ?
C17 P5 O23 Fe11 118(2) . . . . ?
O30 Fe11 O23 P5 129(2) . . . . ?
O3 Fe11 O23 P5 -84(14) . . . . ?
O27 Fe11 O23 P5 34(2) . . . . ?
O51 Fe11 O23 P5 -141(2) . . . . ?
O53 Fe11 O23 P5 -55(2) . . . . ?
O25 P5 O24 Fe9 9.9(7) . . . . ?
O23 P5 O24 Fe9 -113.1(7) . . . . ?
C17 P5 O24 Fe9 127.7(8) . . . . ?
O17 Fe9 O24 P5 171.4(5) . . . . ?
O4 Fe9 O24 P5 -11.8(14) . . . . ?
O9 Fe9 O24 P5 76.8(6) . . . . ?
O46 Fe9 O24 P5 -98.7(6) . . . . ?
O23 P5 O25 Fe8 -23.8(12) . . . . ?
O24 P5 O25 Fe8 -144.3(9) . . . . ?
C17 P5 O25 Fe8 98.2(11) . . . . ?
O10 Fe8 O25 P5 69.7(10) . . . . ?
O21 Fe8 O25 P5 -39(3) . . . . ?
O6 Fe8 O25 P5 157.6(9) . . . . ?
O44 Fe8 O25 P5 -109.9(10) . . . . ?
O60 Fe8 O25 P5 -15.3(10) . . . . ?
O28 P6 O26 Fe13 124.6(9) . . . . ?
O27 P6 O26 Fe13 1.7(12) . . . . ?
C21 P6 O26 Fe13 -114.8(11) . . . . ?
O3 Fe13 O26 P6 24.5(10) . . . . ?
O29 Fe13 O26 P6 -71.7(10) . . . . ?
O55 Fe13 O26 P6 121.8(10) . . . . ?
O56 Fe13 O26 P6 -167.6(10) . . . . ?
O57 Fe13 O26 P6 -160.4(10) . . . . ?
O28 P6 O27 Fe11 -136.0(11) . . . . ?
O26 P6 O27 Fe11 -13.4(14) . . . . ?
C21 P6 O27 Fe11 103.9(12) . . . . ?
O30 Fe11 O27 P6 86.9(11) . . . . ?
O3 Fe11 O27 P6 -6.5(12) . . . . ?
O23 Fe11 O27 P6 175.6(11) . . . . ?
O51 Fe11 O27 P6 -145(3) . . . . ?
O53 Fe11 O27 P6 -97.3(12) . . . . ?
O27 P6 O28 Fe4 -17.8(13) . . . . ?
O26 P6 O28 Fe4 -139.7(10) . . . . ?
C21 P6 O28 Fe4 100.7(12) . . . . ?
O18 Fe4 O28 P6 -91.1(11) . . . . ?
O5 Fe4 O28 P6 76(4) . . . . ?
O8 Fe4 O28 P6 90.4(11) . . . . ?
O9 Fe4 O28 P6 -1.1(11) . . . . ?
O42 Fe4 O28 P6 -177.2(11) . . . . ?
O30 P7 O29 Fe13 -17.6(14) . . . . ?
O31 P7 O29 Fe13 -143.2(10) . . . . ?
C25 P7 O29 Fe13 102.9(13) . . . . ?
O3 Fe13 O29 P7 -3.2(12) . . . . ?
O26 Fe13 O29 P7 96.7(12) . . . . ?
O55 Fe13 O29 P7 -168(2) . . . . ?
O56 Fe13 O29 P7 -111.5(12) . . . . ?
O57 Fe13 O29 P7 -177.5(12) . . . . ?
O29 P7 O30 Fe11 0.3(14) . . . . ?
O31 P7 O30 Fe11 124.4(10) . . . . ?
C25 P7 O30 Fe11 -119.5(12) . . . . ?
O3 Fe11 O30 P7 28.4(12) . . . . ?
O27 Fe11 O30 P7 -63.1(12) . . . . ?
O23 Fe11 O30 P7 -152.9(12) . . . . ?
O51 Fe11 O30 P7 122.8(12) . . . . ?
O53 Fe11 O30 P7 163(5) . . . . ?
O29 P7 O31 Fe3 117.6(12) . . . . ?
O30 P7 O31 Fe3 -7.0(14) . . . . ?
C25 P7 O31 Fe3 -126.1(13) . . . . ?
O10 Fe3 O31 P7 10.9(12) . . . . ?
O20 Fe3 O31 P7 102.8(12) . . . . ?
O8 Fe3 O31 P7 -81.7(12) . . . . ?
O48 Fe3 O31 P7 -173.3(12) . . . . ?
O7 Fe3 O31 P7 -69(5) . . . . ?
O2 Fe10 O32 C29 -48(2) . . . . ?
O14 Fe10 O32 C29 44(2) . . . . ?
O47 Fe10 O32 C29 134(2) . . . . ?
O4 Fe10 O32 C29 169(2) . . . . ?
O19 Fe10 O32 C29 -127(2) . . . . ?
O2 Fe6 O33 C29 -11(2) . . . . ?
O40 Fe6 O33 C29 174(2) . . . . ?
O35 Fe6 O33 C29 87(2) . . . . ?
O13 Fe6 O33 C29 -171(4) . . . . ?
O16 Fe6 O33 C29 -100(2) . . . . ?
O2 Fe5 O34 C34 55.3(18) . . . . ?
O12 Fe5 O34 C34 -37.1(18) . . . . ?
O5 Fe5 O34 C34 -177(2) . . . . ?
O43 Fe5 O34 C34 -127.8(18) . . . . ?
O19 Fe5 O34 C34 132.4(18) . . . . ?
O2 Fe6 O35 C34 22.1(17) . . . . ?
O33 Fe6 O35 C34 -73.9(16) . . . . ?
O40 Fe6 O35 C34 -161.9(17) . . . . ?
O13 Fe6 O35 C34 113.5(16) . . . . ?
O16 Fe6 O35 C34 162(3) . . . . ?
O15 Fe7 O36 C39 -44.2(17) . . . . ?
O1 Fe7 O36 C39 47.8(16) . . . . ?
O6 Fe7 O36 C39 -171.4(18) . . . . ?
O45 Fe7 O36 C39 -135.6(16) . . . . ?
O22 Fe7 O36 C39 125.2(16) . . . . ?
O1 Fe1 O37 C39 16.1(17) . . . . ?
O39 Fe1 O37 C39 -81.2(17) . . . . ?
O41 Fe1 O37 C39 -166.5(17) . . . . ?
O13 Fe1 O37 C39 168(3) . . . . ?
O16 Fe1 O37 C39 107.4(17) . . . . ?
O11 Fe2 O38 C44 40.0(15) . . . . ?
O1 Fe2 O38 C44 -53.5(15) . . . . ?
O7 Fe2 O38 C44 179(100) . . . . ?
O49 Fe2 O38 C44 129.7(15) . . . . ?
O22 Fe2 O38 C44 -131.2(14) . . . . ?
O1 Fe1 O39 C44 -16.0(18) . . . . ?
O37 Fe1 O39 C44 79.8(18) . . . . ?
O41 Fe1 O39 C44 167.0(18) . . . . ?
O13 Fe1 O39 C44 -107.7(18) . . . . ?
O16 Fe1 O39 C44 -158(2) . . . . ?
O2 Fe6 O40 C49 10(7) . . . . ?
O33 Fe6 O40 C49 142(2) . . . . ?
O35 Fe6 O40 C49 -131(2) . . . . ?
O13 Fe6 O40 C49 -36(2) . . . . ?
O16 Fe6 O40 C49 44(2) . . . . ?
O1 Fe1 O41 C49 -3(10) . . . . ?
O39 Fe1 O41 C49 129(2) . . . . ?
O37 Fe1 O41 C49 -141(2) . . . . ?
O13 Fe1 O41 C49 35(2) . . . . ?
O16 Fe1 O41 C49 -45(2) . . . . ?
O28 Fe4 O42 C54 132.6(15) . . . . ?
O18 Fe4 O42 C54 37.5(15) . . . . ?
O5 Fe4 O42 C54 -53.9(15) . . . . ?
O8 Fe4 O42 C54 -141.8(15) . . . . ?
O9 Fe4 O42 C54 34(8) . . . . ?
O2 Fe5 O43 C54 -150(5) . . . . ?
O12 Fe5 O43 C54 88.2(19) . . . . ?
O5 Fe5 O43 C54 -7.5(19) . . . . ?
O34 Fe5 O43 C54 -179.5(19) . . . . ?
O19 Fe5 O43 C54 -91.1(19) . . . . ?
O10 Fe8 O44 C59 -142(11) . . . . ?
O21 Fe8 O44 C59 57.7(13) . . . . ?
O6 Fe8 O44 C59 -38.1(13) . . . . ?
O25 Fe8 O44 C59 -133.3(13) . . . . ?
O60 Fe8 O44 C59 139.7(13) . . . . ?
O15 Fe7 O45 C59 78.3(16) . . . . ?
O1 Fe7 O45 C59 -154(4) . . . . ?
O6 Fe7 O45 C59 -16.5(16) . . . . ?
O36 Fe7 O45 C59 171.0(16) . . . . ?
O22 Fe7 O45 C59 -99.7(16) . . . . ?
O17 Fe9 O46 C64 -46.3(15) . . . . ?
O4 Fe9 O46 C64 51.8(15) . . . . ?
O24 Fe9 O46 C64 -153.3(15) . . . . ?
O9 Fe9 O46 C64 139(6) . . . . ?
O2 Fe10 O47 C64 167(4) . . . . ?
O32 Fe10 O47 C64 -170(2) . . . . ?
O14 Fe10 O47 C64 -74(2) . . . . ?
O4 Fe10 O47 C64 17(2) . . . . ?
O19 Fe10 O47 C64 102(2) . . . . ?
O31 Fe3 O48 C69 -131.5(16) . . . . ?
O10 Fe3 O48 C69 10(5) . . . . ?
O20 Fe3 O48 C69 -36.1(16) . . . . ?
O8 Fe3 O48 C69 141.1(16) . . . . ?
O7 Fe3 O48 C69 54.0(16) . . . . ?
O11 Fe2 O49 C69 -88.5(19) . . . . ?
O1 Fe2 O49 C69 154(3) . . . . ?
O7 Fe2 O49 C69 4.8(19) . . . . ?
O38 Fe2 O49 C69 177(2) . . . . ?
O22 Fe2 O49 C69 87.7(19) . . . . ?
O3 Fe12 O50 C74 38.2(19) . . . . ?
O52 Fe12 O50 C74 -64.2(19) . . . . ?
O54 Fe12 O50 C74 -136(2) . . . . ?
O58 Fe12 O50 C74 135.3(19) . . . . ?
O30 Fe11 O51 C74 -100(2) . . . . ?
O3 Fe11 O51 C74 -7(2) . . . . ?
O27 Fe11 O51 C74 131(4) . . . . ?
O23 Fe11 O51 C74 171(2) . . . . ?
O53 Fe11 O51 C74 84(2) . . . . ?
O3 Fe12 O52 C79 -3(2) . . . . ?
O50 Fe12 O52 C79 98(2) . . . . ?
O54 Fe12 O52 C79 -101(2) . . . . ?
O58 Fe12 O52 C79 177(2) . . . . ?
O30 Fe11 O53 C79 -97(6) . . . . ?
O3 Fe11 O53 C79 38.3(19) . . . . ?
O27 Fe11 O53 C79 129.5(19) . . . . ?
O23 Fe11 O53 C79 -140.5(19) . . . . ?
O51 Fe11 O53 C79 -56.1(19) . . . . ?
O3 Fe12 O54 C84 34.6(18) . . . . ?
O52 Fe12 O54 C84 136.5(18) . . . . ?
O50 Fe12 O54 C84 -150.7(19) . . . . ?
O58 Fe12 O54 C84 -63.1(19) . . . . ?
O3 Fe13 O55 C84 -13(2) . . . . ?
O29 Fe13 O55 C84 152(3) . . . . ?
O26 Fe13 O55 C84 -112(2) . . . . ?
O56 Fe13 O55 C84 94(2) . . . . ?
O57 Fe13 O55 C84 161(2) . . . . ?
O3 Fe13 O56 C89 174.6(12) . . . . ?
O29 Fe13 O56 C89 -89.9(13) . . . . ?
O26 Fe13 O56 C89 7.2(19) . . . . ?
O55 Fe13 O56 C89 78.8(13) . . . . ?
O57 Fe13 O56 C89 -0.7(12) . . . . ?
O3 Fe13 O57 C89 -37(4) . . . . ?
O29 Fe13 O57 C89 90.6(12) . . . . ?
O26 Fe13 O57 C89 -175.5(12) . . . . ?
O55 Fe13 O57 C89 -87.2(12) . . . . ?
O56 Fe13 O57 C89 0.7(12) . . . . ?
O3 Fe12 O58 C94 176(2) . . . . ?
O52 Fe12 O58 C94 -4(4) . . . . ?
O50 Fe12 O58 C94 75(2) . . . . ?
O54 Fe12 O58 C94 -85(2) . . . . ?
O12 P1 C1 C3 -26.8(17) . . . . ?
O13 P1 C1 C3 -147.4(14) . . . . ?
O11 P1 C1 C3 94.4(15) . . . . ?
O12 P1 C1 C2 -144.9(13) . . . . ?
O13 P1 C1 C2 94.5(15) . . . . ?
O11 P1 C1 C2 -23.7(16) . . . . ?
O12 P1 C1 C4 90.7(15) . . . . ?
O13 P1 C1 C4 -29.9(17) . . . . ?
O11 P1 C1 C4 -148.1(13) . . . . ?
O14 P2 C5 C8 -171.0(17) . . . . ?
O15 P2 C5 C8 67(2) . . . . ?
O16 P2 C5 C8 -53(2) . . . . ?
O14 P2 C5 C6 69.4(18) . . . . ?
O15 P2 C5 C6 -53.0(17) . . . . ?
O16 P2 C5 C6 -172.2(14) . . . . ?
O14 P2 C5 C7 -55.5(19) . . . . ?
O15 P2 C5 C7 -177.8(15) . . . . ?
O16 P2 C5 C7 62.9(18) . . . . ?
O18 P3 C9 C11 -65.9(16) . . . . ?
O17 P3 C9 C11 173.5(13) . . . . ?
O19 P3 C9 C11 55.4(15) . . . . ?
O18 P3 C9 C10 53.9(16) . . . . ?
O17 P3 C9 C10 -66.7(15) . . . . ?
O19 P3 C9 C10 175.1(13) . . . . ?
O18 P3 C9 C12 175.4(13) . . . . ?
O17 P3 C9 C12 54.8(17) . . . . ?
O19 P3 C9 C12 -63.3(16) . . . . ?
O22 P4 C13 C15 -52.3(15) . . . . ?
O20 P4 C13 C15 68.2(15) . . . . ?
O21 P4 C13 C15 -171.7(12) . . . . ?
O22 P4 C13 C14 62.9(16) . . . . ?
O20 P4 C13 C14 -176.5(13) . . . . ?
O21 P4 C13 C14 -56.4(16) . . . . ?
O22 P4 C13 C16 -174.8(14) . . . . ?
O20 P4 C13 C16 -54.2(17) . . . . ?
O21 P4 C13 C16 65.9(16) . . . . ?
O25 P5 C17 C19 173.6(13) . . . . ?
O23 P5 C17 C19 -61.1(16) . . . . ?
O24 P5 C17 C19 59.3(16) . . . . ?
O25 P5 C17 C18 -61.4(17) . . . . ?
O23 P5 C17 C18 63.9(16) . . . . ?
O24 P5 C17 C18 -175.7(14) . . . . ?
O25 P5 C17 C20 58.5(15) . . . . ?
O23 P5 C17 C20 -176.2(12) . . . . ?
O24 P5 C17 C20 -55.8(14) . . . . ?
O28 P6 C21 C22 164.2(12) . . . . ?
O27 P6 C21 C22 -74.8(15) . . . . ?
O26 P6 C21 C22 43.2(16) . . . . ?
O28 P6 C21 C23 45.1(15) . . . . ?
O27 P6 C21 C23 166.1(12) . . . . ?
O26 P6 C21 C23 -76.0(15) . . . . ?
O28 P6 C21 C24 -72.0(15) . . . . ?
O27 P6 C21 C24 49.0(15) . . . . ?
O26 P6 C21 C24 166.9(12) . . . . ?
O29 P7 C25 C27 62.5(15) . . . . ?
O30 P7 C25 C27 -176.1(12) . . . . ?
O31 P7 C25 C27 -55.0(14) . . . . ?
O29 P7 C25 C28 -176.1(14) . . . . ?
O30 P7 C25 C28 -54.8(17) . . . . ?
O31 P7 C25 C28 66.4(17) . . . . ?
O29 P7 C25 C26 -58.5(18) . . . . ?
O30 P7 C25 C26 62.9(16) . . . . ?
O31 P7 C25 C26 -175.9(14) . . . . ?
Fe10 O32 C29 O33 22(3) . . . . ?
Fe10 O32 C29 C30 -167.6(15) . . . . ?
Fe6 O33 C29 O32 16(4) . . . . ?
Fe6 O33 C29 C30 -154.9(16) . . . . ?
O32 C29 C30 C32 -52(3) . . . . ?
O33 C29 C30 C32 118(2) . . . . ?
O32 C29 C30 C31 63(3) . . . . ?
O33 C29 C30 C31 -126(2) . . . . ?
O32 C29 C30 C33 -179(2) . . . . ?
O33 C29 C30 C33 -8(3) . . . . ?
Fe5 O34 C34 O35 -22(3) . . . . ?
Fe5 O34 C34 C35 149.0(14) . . . . ?
Fe6 O35 C34 O34 -25(3) . . . . ?
Fe6 O35 C34 C35 163.1(13) . . . . ?
O34 C34 C35 C37 -88(3) . . . . ?
O35 C34 C35 C37 84(2) . . . . ?
O34 C34 C35 C36 36(3) . . . . ?
O35 C34 C35 C36 -152.1(18) . . . . ?
O34 C34 C35 C38 154.9(19) . . . . ?
O35 C34 C35 C38 -33(3) . . . . ?
Fe7 O36 C39 O37 -15(3) . . . . ?
Fe7 O36 C39 C40 162.3(12) . . . . ?
Fe1 O37 C39 O36 -25(3) . . . . ?
Fe1 O37 C39 C40 157.2(12) . . . . ?
O36 C39 C40 C42 35(3) . . . . ?
O37 C39 C40 C42 -148(2) . . . . ?
O36 C39 C40 C43 -84(2) . . . . ?
O37 C39 C40 C43 94(2) . . . . ?
O36 C39 C40 C41 159.8(17) . . . . ?
O37 C39 C40 C41 -22(2) . . . . ?
Fe1 O39 C44 O38 18(3) . . . . ?
Fe1 O39 C44 C45 -152.2(15) . . . . ?
Fe2 O38 C44 O39 25(3) . . . . ?
Fe2 O38 C44 C45 -163.2(11) . . . . ?
O39 C44 C45 C47 -126(2) . . . . ?
O38 C44 C45 C47 62(2) . . . . ?
O39 C44 C45 C48 112(2) . . . . ?
O38 C44 C45 C48 -60(2) . . . . ?
O39 C44 C45 C46 -9(3) . . . . ?
O38 C44 C45 C46 179.1(17) . . . . ?
Fe6 O40 C49 O41 -8(4) . . . . ?
Fe6 O40 C49 C50 170.6(16) . . . . ?
Fe1 O41 C49 O40 9(4) . . . . ?
Fe1 O41 C49 C50 -169.9(15) . . . . ?
O40 C49 C50 C52 72(3) . . . . ?
O41 C49 C50 C52 -109(3) . . . . ?
O40 C49 C50 C51 -37(3) . . . . ?
O41 C49 C50 C51 142(2) . . . . ?
O40 C49 C50 C53 -162(2) . . . . ?
O41 C49 C50 C53 17(3) . . . . ?
Fe4 O42 C54 O43 32(2) . . . . ?
Fe4 O42 C54 C55 -153.0(13) . . . . ?
Fe5 O43 C54 O42 8(3) . . . . ?
Fe5 O43 C54 C55 -167.2(13) . . . . ?
O42 C54 C55 C57 106(2) . . . . ?
O43 C54 C55 C57 -79(2) . . . . ?
O42 C54 C55 C56 0(3) . . . . ?
O43 C54 C55 C56 175.4(17) . . . . ?
O42 C54 C55 C58 -124(2) . . . . ?
O43 C54 C55 C58 51(2) . . . . ?
Fe7 O45 C59 O44 41(3) . . . . ?
Fe7 O45 C59 C60 -155.6(10) . . . . ?
Fe8 O44 C59 O45 -3(3) . . . . ?
Fe8 O44 C59 C60 -166.2(9) . . . . ?
O45 C59 C60 C63A -173.7(17) . . . . ?
O44 C59 C60 C63A -8(2) . . . . ?
O45 C59 C60 C61 1(3) . . . . ?
O44 C59 C60 C61 167(3) . . . . ?
O45 C59 C60 C62 -135(3) . . . . ?
O44 C59 C60 C62 31(3) . . . . ?
O45 C59 C60 C61A 44.2(19) . . . . ?
O44 C59 C60 C61A -149.7(15) . . . . ?
O45 C59 C60 C63 115(3) . . . . ?
O44 C59 C60 C63 -79(3) . . . . ?
O45 C59 C60 C62A -62.1(19) . . . . ?
O44 C59 C60 C62A 103.9(17) . . . . ?
Fe10 O47 C64 O46 -30(4) . . . . ?
Fe10 O47 C64 C65 146.1(14) . . . . ?
Fe9 O46 C64 O47 -15(3) . . . . ?
Fe9 O46 C64 C65 169.3(13) . . . . ?
O47 C64 C65 C68 -46(3) . . . . ?
O46 C64 C65 C68 131(2) . . . . ?
O47 C64 C65 C66 173.1(19) . . . . ?
O46 C64 C65 C66 -10(3) . . . . ?
O47 C64 C65 C67 68(2) . . . . ?
O46 C64 C65 C67 -115(2) . . . . ?
Fe3 O48 C69 O49 -34(3) . . . . ?
Fe3 O48 C69 C70 147.1(14) . . . . ?
Fe2 O49 C69 O48 -4(3) . . . . ?
Fe2 O49 C69 C70 174.5(13) . . . . ?
O48 C69 C70 C73 173.9(19) . . . . ?
O49 C69 C70 C73 -5(3) . . . . ?
O48 C69 C70 C72 -68(2) . . . . ?
O49 C69 C70 C72 113.2(18) . . . . ?
O48 C69 C70 C71 50(3) . . . . ?
O49 C69 C70 C71 -128.5(18) . . . . ?
Fe11 O51 C74 O50 -6(4) . . . . ?
Fe11 O51 C74 C75 171.8(15) . . . . ?
Fe12 O50 C74 O51 -12(3) . . . . ?
Fe12 O50 C74 C75 169.9(15) . . . . ?
O51 C74 C75 C76 -153(2) . . . . ?
O50 C74 C75 C76 25(3) . . . . ?
O51 C74 C75 C77 72(3) . . . . ?
O50 C74 C75 C77 -110(2) . . . . ?
O51 C74 C75 C78 -39(3) . . . . ?
O50 C74 C75 C78 140(2) . . . . ?
Fe12 O52 C79 O53 -17(4) . . . . ?
Fe12 O52 C79 C80 162.2(14) . . . . ?
Fe11 O53 C79 O52 -6(4) . . . . ?
Fe11 O53 C79 C80 175.4(13) . . . . ?
O52 C79 C80 C82 77(3) . . . . ?
O53 C79 C80 C82 -104(2) . . . . ?
O52 C79 C80 C83 -164(2) . . . . ?
O53 C79 C80 C83 15(3) . . . . ?
O52 C79 C80 C81 -42(3) . . . . ?
O53 C79 C80 C81 137(2) . . . . ?
Fe13 O55 C84 O54 -1(4) . . . . ?
Fe13 O55 C84 C85 175.1(15) . . . . ?
Fe12 O54 C84 O55 -12(4) . . . . ?
Fe12 O54 C84 C85 171.7(13) . . . . ?
O55 C84 C85 C87 112(3) . . . . ?
O54 C84 C85 C87 -71(3) . . . . ?
O55 C84 C85 C88 -9(3) . . . . ?
O54 C84 C85 C88 168(2) . . . . ?
O55 C84 C85 C86 -130(3) . . . . ?
O54 C84 C85 C86 47(3) . . . . ?
Fe13 O57 C89 O56 -1.1(18) . . . . ?
Fe13 O57 C89 C90 -174.8(17) . . . . ?
Fe13 O56 C89 O57 1.2(19) . . . . ?
Fe13 O56 C89 C90 174(2) . . . . ?
O57 C89 C90 C91 -166(2) . . . . ?
O56 C89 C90 C91 22(3) . . . . ?
O57 C89 C90 C93 78(3) . . . . ?
O56 C89 C90 C93 -95(3) . . . . ?
O57 C89 C90 C92 -50(3) . . . . ?
O56 C89 C90 C92 138(3) . . . . ?
Fe12 O58 C94 O59 5(3) . . . . ?
Fe12 O58 C94 C95 179(2) . . . . ?
O58 C94 C95 C97 164(3) . . . . ?
O59 C94 C95 C97 -23(5) . . . . ?
O58 C94 C95 C96 38(4) . . . . ?
O59 C94 C95 C96 -149(3) . . . . ?
O58 C94 C95 C98 -78(4) . . . . ?
O59 C94 C95 C98 94(4) . . . . ?
C103 N1 C99 C100 69(5) . . . . ?
C101 N1 C99 C100 -171(4) . . . . ?
C103 N1 C101 C102 46(9) . . . . ?
C99 N1 C101 C102 -76(7) . . . . ?
C101 N1 C103 C104 76(6) . . . . ?
C99 N1 C103 C104 -172(4) . . . . ?
C109 N2 C105 C106 60(3) . . . . ?
C107 N2 C105 C106 -69(3) . . . . ?
C109 N2 C107 C108 166(2) . . . . ?
C105 N2 C107 C108 -58(3) . . . . ?
C107 N2 C109 C110 -161(2) . . . . ?
C105 N2 C109 C110 66(3) . . . . ?
